data_1514543
loop_
_publ_author_name
'Harrold, Nicole D.'
'Hillhouse, Gregory L.'

_publ_section_title
;
 Strongly bent nickel imides supported by a chelating bis(N-heterocyclic
 carbene) ligand
;
_journal_issue 10
_journal_name_full 'Chemical Science'
_journal_page_first 4011
_journal_paper_doi 10.1039/c3sc51517f
_journal_volume 4
_journal_year 2013
_chemical_formula_sum 'C31 H49 N7 Ni'
_chemical_formula_weight 578.46
_chemical_name_systematic
;
?
;
_space_group_IT_number 2
_symmetry_cell_setting triclinic
_symmetry_space_group_name_Hall '-P 1'
_symmetry_space_group_name_H-M 'P -1'
_atom_sites_solution_hydrogens geom
_atom_sites_solution_primary direct
_atom_sites_solution_secondary difmap
_audit_creation_method SHELXL-97
_cell_angle_alpha 112.359(2)
_cell_angle_beta 99.666(2)
_cell_angle_gamma 92.719(2)
_cell_formula_units_Z 10
_cell_length_a 12.1740(13)
_cell_length_b 26.324(3)
_cell_length_c 31.697(3)
_cell_measurement_reflns_used 93
_cell_measurement_temperature 100(2)
_cell_measurement_theta_max 28.330
_cell_measurement_theta_min 2.36
_cell_volume 9191.6(17)
_computing_cell_refinement 'Bruker XSCANS'
_computing_data_collection 'Bruker XSCANS'
_computing_data_reduction 'Bruker SHELXTL'
_computing_molecular_graphics 'Bruker SHELXTL'
_computing_publication_material 'Bruker SHELXTL'
_computing_structure_refinement 'SHELXL-97 (Sheldrick, 1997)'
_computing_structure_solution 'SHELXS-97 (Sheldrick, 1990)'
_diffrn_ambient_temperature 100(2)
_diffrn_measured_fraction_theta_full 0.926
_diffrn_measured_fraction_theta_max 0.986
_diffrn_measurement_device_type 'Bruker P4'
_diffrn_measurement_method '\w scans'
_diffrn_radiation_monochromator graphite
_diffrn_radiation_source 'fine-focus sealed tube'
_diffrn_radiation_type MoK\a
_diffrn_radiation_wavelength 0.71073
_diffrn_reflns_av_R_equivalents 0.0914
_diffrn_reflns_av_sigmaI/netI 0.4934
_diffrn_reflns_limit_h_max 15
_diffrn_reflns_limit_h_min -16
_diffrn_reflns_limit_k_max 34
_diffrn_reflns_limit_k_min -30
_diffrn_reflns_limit_l_max 40
_diffrn_reflns_limit_l_min -41
_diffrn_reflns_number 58784
_diffrn_reflns_theta_full 28.33
_diffrn_reflns_theta_max 28.33
_diffrn_reflns_theta_min 1.30
_exptl_absorpt_coefficient_mu 0.554
_exptl_absorpt_correction_T_max 0.9750
_exptl_absorpt_correction_T_min 0.9568
_exptl_absorpt_correction_type psi-scan
_exptl_absorpt_process_details 'Norton et. al'
_exptl_crystal_colour yellow
_exptl_crystal_density_diffrn 1.045
_exptl_crystal_density_method 'not measured'
_exptl_crystal_description block
_exptl_crystal_F_000 3120
_exptl_crystal_size_max 0.06
_exptl_crystal_size_mid 0.05
_exptl_crystal_size_min 0.05
_refine_diff_density_max 0.707
_refine_diff_density_min -0.493
_refine_diff_density_rms 0.105
_refine_ls_extinction_method none
_refine_ls_goodness_of_fit_ref 1.012
_refine_ls_hydrogen_treatment constr
_refine_ls_matrix_type fullcycle
_refine_ls_number_parameters 1826
_refine_ls_number_reflns 42463
_refine_ls_number_restraints 0
_refine_ls_restrained_S_all 0.686
_refine_ls_R_factor_all 0.2227
_refine_ls_R_factor_gt 0.0696
_refine_ls_shift/su_max 0.034
_refine_ls_shift/su_mean 0.000
_refine_ls_structure_factor_coef Fsqd
_refine_ls_weighting_details 'calc w=1/[\s^2^(Fo^2^)+(0.0553P)^2^+0.0000P] where P=(Fo^2^+2Fc^2^)/3'
_refine_ls_weighting_scheme calc
_refine_ls_wR_factor_gt 0.1501
_refine_ls_wR_factor_ref 0.2188
_reflns_number_gt 31531
_reflns_number_total 42463
_reflns_threshold_expression >2sigma(I)
_cod_data_source_file c3sc51517f.txt
_cod_data_source_block (TMTBM)Ni(N3Ar)
_cod_depositor_comments
;
The following automatic conversions were performed:

'_symmetry_cell_setting' value 'Triclinic' changed to 'triclinic'
according to
/usr/data/users/saulius/automatic-downloads/retrospective/RSC/lib/dictionaries/cif_core.dic
dictionary named 'cif_core.dic' version 2.4.2 from
2011-04-26.

'_exptl_absorpt_correction_type' value 'psi scan'
changed to 'psi-scan' according to
/usr/data/users/saulius/automatic-downloads/retrospective/RSC/lib/dictionaries/cif_core.dic
dictionary named 'cif_core.dic' version 2.4.2 from 2011-04-26.

Automatic conversion script
Id: cif_fix_values 2281 2013-09-26 08:29:07Z andrius 
;
_cod_original_cell_volume 9191.5(17)
_cod_original_sg_symbol_H-M P-1
_cod_database_code 1514543

loop_
_symmetry_equiv_pos_as_xyz
'x, y, z'
'-x, -y, -z'

loop_
_atom_site_label
_atom_site_type_symbol
_atom_site_fract_x
_atom_site_fract_y
_atom_site_fract_z
_atom_site_U_iso_or_equiv
_atom_site_adp_type
_atom_site_occupancy
_atom_site_symmetry_multiplicity
_atom_site_calc_flag
_atom_site_refinement_flags
Ni1 Ni 0.94320(10) 0.29385(4) 0.06733(4) 0.044 Uani 1 1 d .
N1 N 1.0534(5) 0.3055(2) 0.1211(2) 0.043 Uani 1 1 d .
N2 N 1.0604(6) 0.3441(2) 0.1074(2) 0.041 Uani 1 1 d .
N3 N 1.1336(6) 0.3888(2) 0.1222(2) 0.049 Uani 1 1 d .
N4 N 0.8168(6) 0.1780(3) 0.0442(2) 0.051 Uani 1 1 d .
N5 N 0.8891(5) 0.1935(2) -0.0072(2) 0.041 Uani 1 1 d .
N6 N 0.8931(6) 0.2736(2) -0.0253(2) 0.044 Uani 1 1 d .
N7 N 0.8145(6) 0.3447(3) 0.0040(2) 0.048 Uani 1 1 d .
C1 C 0.8764(7) 0.3092(3) 0.0162(3) 0.045 Uani 1 1 d .
C2 C 0.8715(7) 0.2197(3) 0.0382(3) 0.040 Uani 1 1 d .
C3 C 0.7974(7) 0.3330(3) -0.0432(3) 0.044 Uani 1 1 d .
C4 C 0.8455(7) 0.2890(3) -0.0609(3) 0.041 Uani 1 1 d .
C5 C 0.8474(7) 0.1370(3) -0.0273(3) 0.048 Uani 1 1 d .
C6 C 0.8007(7) 0.1269(3) 0.0052(3) 0.050 Uani 1 1 d .
C7 C 0.9459(7) 0.2253(3) -0.0290(3) 0.041 Uani 1 1 d .
H7A H 1.0259 0.2361 -0.0134 0.050 Uiso 1 1 calc R
H7B H 0.9423 0.2018 -0.0623 0.050 Uiso 1 1 calc R
C30 C 0.7400(8) 0.3650(3) -0.0686(3) 0.071 Uani 1 1 d .
H30A H 0.7415 0.3468 -0.1018 0.107 Uiso 1 1 calc R
H30B H 0.7789 0.4027 -0.0562 0.107 Uiso 1 1 calc R
H30C H 0.6619 0.3663 -0.0647 0.107 Uiso 1 1 calc R
C40 C 0.8587(8) 0.2563(3) -0.1103(3) 0.057 Uani 1 1 d .
H40A H 0.8409 0.2781 -0.1291 0.086 Uiso 1 1 calc R
H40B H 0.8075 0.2217 -0.1236 0.086 Uiso 1 1 calc R
H40C H 0.9362 0.2478 -0.1101 0.086 Uiso 1 1 calc R
C50 C 0.8610(7) 0.1015(3) -0.0749(3) 0.052 Uani 1 1 d .
H50A H 0.8240 0.0640 -0.0837 0.077 Uiso 1 1 calc R
H50B H 0.9411 0.1001 -0.0754 0.077 Uiso 1 1 calc R
H50C H 0.8269 0.1168 -0.0970 0.077 Uiso 1 1 calc R
C60 C 0.7459(8) 0.0721(3) -0.0015(3) 0.072 Uani 1 1 d .
H60A H 0.7533 0.0446 -0.0318 0.108 Uiso 1 1 calc R
H60B H 0.6662 0.0743 -0.0005 0.108 Uiso 1 1 calc R
H60C H 0.7820 0.0613 0.0233 0.108 Uiso 1 1 calc R
C80 C 1.1220(7) 0.4167(3) 0.0916(3) 0.043 Uani 1 1 d .
C81 C 1.0943(8) 0.4720(3) 0.1098(3) 0.056 Uani 1 1 d .
C82 C 1.0898(7) 0.5032(4) 0.0835(3) 0.060 Uani 1 1 d .
H82B H 1.0744 0.5405 0.0962 0.072 Uiso 1 1 calc R
C83 C 1.1082(8) 0.4798(4) 0.0374(3) 0.068 Uani 1 1 d .
H83H H 1.1012 0.5005 0.0185 0.082 Uiso 1 1 calc R
C84 C 1.1353(8) 0.4285(3) 0.0208(3) 0.066 Uani 1 1 d .
H84I H 1.1502 0.4138 -0.0098 0.079 Uiso 1 1 calc R
C85 C 1.1428(7) 0.3959(3) 0.0461(3) 0.046 Uani 1 1 d .
C87 C 1.0003(8) 0.5418(3) 0.1718(3) 0.076 Uani 1 1 d .
H87U H 0.9257 0.5254 0.1526 0.113 Uiso 1 1 calc R
H87V H 1.0266 0.5732 0.1651 0.113 Uiso 1 1 calc R
H87W H 0.9962 0.5548 0.2048 0.113 Uiso 1 1 calc R
C88 C 1.1962(7) 0.5225(3) 0.1928(3) 0.056 Uani 1 1 d .
H88T H 1.2471 0.4940 0.1871 0.084 Uiso 1 1 calc R
H88U H 1.1876 0.5357 0.2253 0.084 Uiso 1 1 calc R
H88V H 1.2274 0.5535 0.1867 0.084 Uiso 1 1 calc R
C89 C 1.1901(8) 0.3410(3) 0.0290(3) 0.055 Uani 1 1 d .
H8B H 1.1525 0.3155 0.0404 0.066 Uiso 1 1 calc R
C90 C 1.1688(8) 0.3146(4) -0.0235(3) 0.078 Uani 1 1 d .
H91R H 1.0900 0.3153 -0.0362 0.117 Uiso 1 1 calc R
H91S H 1.1854 0.2762 -0.0336 0.117 Uiso 1 1 calc R
H91T H 1.2172 0.3352 -0.0348 0.117 Uiso 1 1 calc R
C91 C 1.3156(8) 0.3503(4) 0.0495(3) 0.079 Uani 1 1 d .
H91A H 1.3278 0.3680 0.0836 0.118 Uiso 1 1 calc R
H91B H 1.3540 0.3742 0.0378 0.118 Uiso 1 1 calc R
H91C H 1.3457 0.3146 0.0404 0.118 Uiso 1 1 calc R
C401 C 0.7894(9) 0.1869(4) 0.0892(3) 0.065 Uani 1 1 d .
C402 C 0.7711(10) 0.2459(4) 0.1145(3) 0.101 Uani 1 1 d .
H40D H 0.8381 0.2704 0.1180 0.152 Uiso 1 1 calc R
H40E H 0.7570 0.2511 0.1454 0.152 Uiso 1 1 calc R
H40F H 0.7063 0.2546 0.0967 0.152 Uiso 1 1 calc R
C404 C 0.8880(10) 0.1789(5) 0.1196(4) 0.122 Uani 1 1 d .
H40G H 0.9506 0.2071 0.1254 0.183 Uiso 1 1 calc R
H40H H 0.9100 0.1420 0.1042 0.183 Uiso 1 1 calc R
H40I H 0.8685 0.1823 0.1492 0.183 Uiso 1 1 calc R
C701 C 0.7586(8) 0.3875(3) 0.0380(3) 0.052 Uani 1 1 d .
C702 C 0.8032(8) 0.3939(3) 0.0866(3) 0.065 Uani 1 1 d .
H70A H 0.8841 0.4058 0.0946 0.098 Uiso 1 1 calc R
H70B H 0.7891 0.3584 0.0892 0.098 Uiso 1 1 calc R
H70C H 0.7656 0.4217 0.1079 0.098 Uiso 1 1 calc R
C703 C 0.6309(8) 0.3670(4) 0.0257(3) 0.082 Uani 1 1 d .
H70G H 0.6197 0.3304 0.0267 0.123 Uiso 1 1 calc R
H70H H 0.5993 0.3646 -0.0056 0.123 Uiso 1 1 calc R
H70I H 0.5932 0.3931 0.0483 0.123 Uiso 1 1 calc R
C704 C 0.7810(8) 0.4442(3) 0.0363(3) 0.067 Uani 1 1 d .
H70D H 0.8609 0.4518 0.0368 0.101 Uiso 1 1 calc R
H70E H 0.7605 0.4726 0.0634 0.101 Uiso 1 1 calc R
H70F H 0.7361 0.4444 0.0077 0.101 Uiso 1 1 calc R
C841 C 1.0824(7) 0.4983(3) 0.1608(3) 0.051 Uani 1 1 d .
H84B H 1.0532 0.4676 0.1688 0.061 Uiso 1 1 calc R
C911 C 0.6825(9) 0.1513(4) 0.0858(4) 0.104 Uani 1 1 d .
H91F H 0.6314 0.1436 0.0561 0.156 Uiso 1 1 calc R
H91G H 0.6456 0.1712 0.1115 0.156 Uiso 1 1 calc R
H91H H 0.7018 0.1164 0.0876 0.156 Uiso 1 1 calc R
Ni2 Ni 0.80212(9) 0.84559(4) 0.14509(3) 0.035 Uani 1 1 d .
N8 N 0.9267(6) 0.8293(2) 0.1165(2) 0.044 Uani 1 1 d .
N9 N 0.8597(5) 0.8500(2) 0.09663(19) 0.035 Uani 1 1 d .
N10 N 0.8622(6) 0.8618(2) 0.0596(2) 0.044 Uani 1 1 d .
N11 N 0.8580(5) 0.7976(2) 0.22081(19) 0.033 Uani 1 1 d .
N12 N 0.8262(5) 0.8830(2) 0.24072(19) 0.031 Uani 1 1 d .
N13 N 0.6850(5) 0.9201(2) 0.2025(2) 0.035 Uani 1 1 d .
N14 N 0.5592(6) 0.8783(3) 0.1415(2) 0.051 Uani 1 1 d .
C808 C 0.6697(7) 0.8788(3) 0.1597(3) 0.038 Uani 1 1 d .
C823 C 0.8482(6) 0.8738(3) 0.2822(2) 0.030 Uani 1 1 d .
C824 C 0.7778(7) 0.8916(3) 0.0466(3) 0.043 Uani 1 1 d .
C826 C 0.8716(6) 0.8216(3) 0.2706(2) 0.033 Uani 1 1 d .
C835 C 0.7910(6) 0.9320(3) 0.2335(3) 0.036 Uani 1 1 d .
H83B H 0.7862 0.9612 0.2639 0.044 Uiso 1 1 calc R
H83C H 0.8482 0.9464 0.2207 0.044 Uiso 1 1 calc R
C836 C 0.8433(7) 0.9193(3) 0.3286(2) 0.043 Uani 1 1 d .
H83D H 0.8599 0.9054 0.3533 0.065 Uiso 1 1 calc R
H83E H 0.7681 0.9311 0.3275 0.065 Uiso 1 1 calc R
H83F H 0.8988 0.9509 0.3350 0.065 Uiso 1 1 calc R
C838 C 0.8270(7) 0.8350(3) 0.2009(3) 0.038 Uani 1 1 d .
C842 C 0.7625(7) 0.9456(3) 0.0759(3) 0.047 Uani 1 1 d .
C843 C 0.9035(7) 0.7958(3) 0.3026(2) 0.040 Uani 1 1 d .
H84C H 0.9047 0.8222 0.3344 0.060 Uiso 1 1 calc R
H84D H 0.9784 0.7843 0.3003 0.060 Uiso 1 1 calc R
H84E H 0.8493 0.7633 0.2950 0.060 Uiso 1 1 calc R
C854 C 0.5083(8) 0.9189(4) 0.1743(3) 0.063 Uani 1 1 d .
C857 C 0.8342(8) 0.9747(3) 0.1241(3) 0.056 Uani 1 1 d .
H85I H 0.8626 0.9462 0.1355 0.067 Uiso 1 1 calc R
C862 C 0.8608(9) 0.7373(3) 0.1919(3) 0.069 Uani 1 1 d .
C869 C 0.6216(8) 0.9483(4) 0.0115(3) 0.062 Uani 1 1 d .
H86R H 0.5690 0.9679 0.0001 0.075 Uiso 1 1 calc R
C870 C 0.6387(8) 0.8955(4) -0.0164(3) 0.059 Uani 1 1 d .
H87A H 0.5983 0.8785 -0.0477 0.071 Uiso 1 1 calc R
C873 C 0.5890(8) 0.9439(3) 0.2116(3) 0.051 Uani 1 1 d .
C881 C 0.5029(8) 0.8386(4) 0.0945(3) 0.058 Uani 1 1 d .
C893 C 0.7148(8) 0.8675(4) 0.0012(3) 0.061 Uani 1 1 d .
C895 C 0.8287(8) 0.7257(3) 0.1412(2) 0.061 Uani 1 1 d .
H89M H 0.8849 0.7457 0.1325 0.092 Uiso 1 1 calc R
H89N H 0.7551 0.7378 0.1348 0.092 Uiso 1 1 calc R
H89O H 0.8249 0.6858 0.1230 0.092 Uiso 1 1 calc R
C899 C 0.4714(8) 0.8695(4) 0.0631(3) 0.082 Uani 1 1 d .
H8A H 0.4163 0.8944 0.0749 0.123 Uiso 1 1 calc R
H89Y H 0.4390 0.8429 0.0314 0.123 Uiso 1 1 calc R
H89Z H 0.5387 0.8912 0.0627 0.123 Uiso 1 1 calc R
C901 C 0.5779(8) 0.7946(3) 0.0721(3) 0.073 Uani 1 1 d .
H90A H 0.6429 0.8123 0.0662 0.109 Uiso 1 1 calc R
H90B H 0.5348 0.7669 0.0427 0.109 Uiso 1 1 calc R
H90C H 0.6038 0.7765 0.0933 0.109 Uiso 1 1 calc R
C902 C 0.7638(9) 1.0114(3) 0.1587(3) 0.086 Uani 1 1 d .
H90D H 0.6928 0.9897 0.1553 0.128 Uiso 1 1 calc R
H90E H 0.7484 1.0438 0.1516 0.128 Uiso 1 1 calc R
H90F H 0.8063 1.0236 0.1907 0.128 Uiso 1 1 calc R
C904 C 0.3990(8) 0.8054(4) 0.0985(3) 0.094 Uani 1 1 d .
H90J H 0.4228 0.7868 0.1194 0.140 Uiso 1 1 calc R
H90K H 0.3635 0.7778 0.0676 0.140 Uiso 1 1 calc R
H90L H 0.3452 0.8308 0.1111 0.140 Uiso 1 1 calc R
C905 C 0.5873(7) 0.9913(3) 0.2573(3) 0.062 Uani 1 1 d .
H90M H 0.5144 1.0055 0.2556 0.093 Uiso 1 1 calc R
H90N H 0.6469 1.0210 0.2632 0.093 Uiso 1 1 calc R
H90O H 0.5994 0.9782 0.2826 0.093 Uiso 1 1 calc R
C906 C 0.3914(8) 0.9305(4) 0.1648(4) 0.102 Uani 1 1 d .
H90P H 0.3793 0.9634 0.1908 0.153 Uiso 1 1 calc R
H90Q H 0.3399 0.8988 0.1612 0.153 Uiso 1 1 calc R
H90R H 0.3776 0.9372 0.1361 0.153 Uiso 1 1 calc R
C910 C 0.7324(10) 0.8089(4) -0.0310(3) 0.104 Uani 1 1 d .
H91E H 0.7500 0.7869 -0.0114 0.125 Uiso 1 1 calc R
C915 C 0.9720(12) 0.7241(5) 0.2031(3) 0.189 Uani 1 1 d .
H91U H 1.0233 0.7406 0.1897 0.283 Uiso 1 1 calc R
H91V H 0.9717 0.6838 0.1903 0.283 Uiso 1 1 calc R
H91W H 0.9971 0.7389 0.2370 0.283 Uiso 1 1 calc R
C916 C 0.7646(13) 0.7043(3) 0.2016(3) 0.163 Uani 1 1 d .
H91X H 0.7685 0.6645 0.1862 0.244 Uiso 1 1 calc R
H91Y H 0.6918 0.7131 0.1895 0.244 Uiso 1 1 calc R
H91Z H 0.7735 0.7146 0.2352 0.244 Uiso 1 1 calc R
C917 C 0.9336(8) 1.0107(3) 0.1231(3) 0.080 Uani 1 1 d .
H92A H 0.9716 0.9891 0.0984 0.120 Uiso 1 1 calc R
H92B H 0.9861 1.0241 0.1532 0.120 Uiso 1 1 calc R
H92C H 0.9073 1.0424 0.1170 0.120 Uiso 1 1 calc R
C920 C 0.6841(8) 0.9719(3) 0.0569(3) 0.057 Uani 1 1 d .
H88S H 0.6724 1.0082 0.0761 0.068 Uiso 1 1 calc R
C993 C 0.6274(12) 0.7786(4) -0.0686(4) 0.186 Uani 1 1 d .
H99M H 0.6484 0.7477 -0.0938 0.279 Uiso 1 1 calc R
H99N H 0.5938 0.8044 -0.0811 0.279 Uiso 1 1 calc R
H99O H 0.5729 0.7645 -0.0550 0.279 Uiso 1 1 calc R
C999 C 0.8366(13) 0.8148(5) -0.0518(4) 0.182 Uani 1 1 d .
H99J H 0.8556 0.7780 -0.0697 0.273 Uiso 1 1 calc R
H99K H 0.9003 0.8357 -0.0266 0.273 Uiso 1 1 calc R
H99L H 0.8197 0.8345 -0.0724 0.273 Uiso 1 1 calc R
Ni3 Ni 0.17253(9) 0.48850(4) 0.30679(3) 0.031 Uani 1 1 d .
N15 N 0.1290(5) 0.5551(2) 0.3048(2) 0.036 Uani 1 1 d .
N16 N 0.0567(5) 0.5305(2) 0.3152(2) 0.032 Uani 1 1 d .
N17 N -0.0438(5) 0.5444(2) 0.32153(19) 0.032 Uani 1 1 d .
N18 N 0.4075(6) 0.4913(2) 0.2810(2) 0.043 Uani 1 1 d .
N19 N 0.2826(6) 0.4225(2) 0.2402(2) 0.037 Uani 1 1 d .
N20 N 0.1538(5) 0.3739(2) 0.2644(2) 0.029 Uani 1 1 d .
N21 N 0.1437(5) 0.3880(2) 0.3349(2) 0.029 Uani 1 1 d .
C805 C -0.1527(7) 0.5253(3) 0.3719(3) 0.039 Uani 1 1 d .
C810 C 0.1374(6) 0.3223(3) 0.2659(2) 0.030 Uani 1 1 d .
C811 C 0.1305(6) 0.3307(3) 0.3088(2) 0.025 Uani 1 1 d .
C812 C -0.1492(7) 0.4496(3) 0.2986(3) 0.036 Uani 1 1 d .
C815 C 0.1767(7) 0.3869(3) 0.2257(2) 0.039 Uani 1 1 d .
H81C H 0.1804 0.3524 0.1989 0.046 Uiso 1 1 calc R
H81D H 0.1154 0.4059 0.2158 0.046 Uiso 1 1 calc R
C817 C 0.1556(6) 0.4159(3) 0.3073(2) 0.026 Uani 1 1 d .
C818 C -0.1111(6) 0.5039(3) 0.3301(2) 0.029 Uani 1 1 d .
C820 C 0.2979(7) 0.4707(3) 0.2770(3) 0.041 Uani 1 1 d .
C833 C 0.1424(7) 0.4164(3) 0.3869(2) 0.037 Uani 1 1 d .
C840 C -0.2195(7) 0.4157(3) 0.3094(3) 0.052 Uani 1 1 d .
H84A H -0.2417 0.3782 0.2885 0.062 Uiso 1 1 calc R
C844 C -0.2573(7) 0.4367(3) 0.3505(3) 0.045 Uani 1 1 d .
H84F H -0.3069 0.4137 0.3578 0.054 Uiso 1 1 calc R
C845 C -0.1092(7) 0.4277(3) 0.2512(3) 0.045 Uani 1 1 d .
H84G H -0.0263 0.4389 0.2586 0.054 Uiso 1 1 calc R
C846 C -0.1181(6) 0.5855(3) 0.4052(3) 0.038 Uani 1 1 d .
H84H H -0.1224 0.6075 0.3854 0.046 Uiso 1 1 calc R
C850 C 0.1133(6) 0.2880(3) 0.3275(2) 0.034 Uani 1 1 d .
H85A H 0.0885 0.2519 0.3017 0.052 Uiso 1 1 calc R
H85B H 0.0560 0.2975 0.3467 0.052 Uiso 1 1 calc R
H85C H 0.1840 0.2861 0.3466 0.052 Uiso 1 1 calc R
C856 C -0.2242(7) 0.4902(3) 0.3809(3) 0.043 Uani 1 1 d .
H85H H -0.2511 0.5036 0.4092 0.052 Uiso 1 1 calc R
C858 C 0.3753(7) 0.4127(3) 0.2188(3) 0.049 Uani 1 1 d .
C861 C 0.1875(7) 0.4771(3) 0.4026(2) 0.050 Uani 1 1 d .
H86B H 0.1822 0.4972 0.4352 0.075 Uiso 1 1 calc R
H86C H 0.1430 0.4932 0.3831 0.075 Uiso 1 1 calc R
H86D H 0.2661 0.4801 0.3996 0.075 Uiso 1 1 calc R
C864 C 0.1318(7) 0.2709(3) 0.2241(2) 0.045 Uani 1 1 d .
H86H H 0.1047 0.2392 0.2301 0.067 Uiso 1 1 calc R
H86I H 0.2067 0.2665 0.2168 0.067 Uiso 1 1 calc R
H86J H 0.0802 0.2730 0.1977 0.067 Uiso 1 1 calc R
C865 C 0.4544(7) 0.5469(3) 0.3183(3) 0.044 Uani 1 1 d .
C868 C 0.0191(6) 0.4120(3) 0.3925(3) 0.043 Uani 1 1 d .
H86O H 0.0153 0.4320 0.4253 0.064 Uiso 1 1 calc R
H86P H -0.0100 0.3730 0.3824 0.064 Uiso 1 1 calc R
H86Q H -0.0261 0.4283 0.3735 0.064 Uiso 1 1 calc R
C872 C 0.3957(7) 0.5912(3) 0.3062(3) 0.053 Uani 1 1 d .
H87E H 0.3146 0.5840 0.3037 0.079 Uiso 1 1 calc R
H87F H 0.4106 0.5901 0.2765 0.079 Uiso 1 1 calc R
H87G H 0.4243 0.6278 0.3308 0.079 Uiso 1 1 calc R
C876 C 0.4355(7) 0.5491(3) 0.3649(3) 0.054 Uani 1 1 d .
H87K H 0.3547 0.5445 0.3641 0.082 Uiso 1 1 calc R
H87L H 0.4694 0.5850 0.3894 0.082 Uiso 1 1 calc R
H87M H 0.4701 0.5194 0.3715 0.082 Uiso 1 1 calc R
C882 C 0.2143(7) 0.3917(3) 0.4141(2) 0.046 Uani 1 1 d .
H88A H 0.2275 0.4161 0.4472 0.069 Uiso 1 1 calc R
H88B H 0.2862 0.3871 0.4039 0.069 Uiso 1 1 calc R
H88C H 0.1772 0.3556 0.4093 0.069 Uiso 1 1 calc R
C887 C -0.1274(7) 0.3641(3) 0.2276(3) 0.062 Uani 1 1 d .
H88P H -0.0960 0.3519 0.1993 0.094 Uiso 1 1 calc R
H88Q H -0.2080 0.3512 0.2194 0.094 Uiso 1 1 calc R
H88R H -0.0899 0.3486 0.2490 0.094 Uiso 1 1 calc R
C888 C 0.4529(8) 0.4548(3) 0.2438(3) 0.054 Uani 1 1 d .
C890 C 0.3723(8) 0.3601(3) 0.1769(3) 0.072 Uani 1 1 d .
H89A H 0.4414 0.3609 0.1651 0.109 Uiso 1 1 calc R
H89B H 0.3074 0.3566 0.1527 0.109 Uiso 1 1 calc R
H89C H 0.3660 0.3284 0.1858 0.109 Uiso 1 1 calc R
C892 C -0.1602(7) 0.4527(3) 0.2177(3) 0.056 Uani 1 1 d .
H89G H -0.1470 0.4932 0.2331 0.084 Uiso 1 1 calc R
H89H H -0.2412 0.4407 0.2080 0.084 Uiso 1 1 calc R
H89I H -0.1254 0.4404 0.1903 0.084 Uiso 1 1 calc R
C912 C 0.5672(8) 0.4596(4) 0.2347(4) 0.104 Uani 1 1 d .
H91I H 0.5752 0.4268 0.2077 0.156 Uiso 1 1 calc R
H91J H 0.6224 0.4622 0.2620 0.156 Uiso 1 1 calc R
H91K H 0.5799 0.4928 0.2284 0.156 Uiso 1 1 calc R
C913 C 0.5812(7) 0.5606(4) 0.3236(3) 0.076 Uani 1 1 d .
H91L H 0.5968 0.5623 0.2948 0.115 Uiso 1 1 calc R
H91M H 0.6204 0.5317 0.3299 0.115 Uiso 1 1 calc R
H91N H 0.6075 0.5964 0.3495 0.115 Uiso 1 1 calc R
C990 C 0.0005(8) 0.5951(3) 0.4299(3) 0.062 Uani 1 1 d .
H99S H 0.0214 0.6347 0.4493 0.094 Uiso 1 1 calc R
H99T H 0.0492 0.5830 0.4071 0.094 Uiso 1 1 calc R
H99U H 0.0095 0.5741 0.4497 0.094 Uiso 1 1 calc R
C991 C -0.1897(8) 0.6097(3) 0.4395(3) 0.077 Uani 1 1 d .
H99V H -0.1710 0.6500 0.4538 0.116 Uiso 1 1 calc R
H99W H -0.1766 0.5948 0.4637 0.116 Uiso 1 1 calc R
H99X H -0.2688 0.6003 0.4238 0.116 Uiso 1 1 calc R
Ni4 Ni 0.99128(8) 0.23844(4) 0.57284(3) 0.029 Uani 1 1 d .
N22 N 0.8216(5) 0.2016(2) 0.6239(2) 0.033 Uani 1 1 d .
N23 N 0.9078(5) 0.2845(2) 0.65339(19) 0.025 Uani 1 1 d .
N24 N 1.0991(5) 0.3143(2) 0.6592(2) 0.030 Uani 1 1 d .
N25 N 1.2264(5) 0.2629(2) 0.63547(19) 0.033 Uani 1 1 d .
N26 N 1.0332(5) 0.2450(2) 0.52062(18) 0.031 Uani 1 1 d .
N27 N 0.9313(6) 0.2296(2) 0.51315(19) 0.036 Uani 1 1 d .
N28 N 0.8546(5) 0.2205(2) 0.4766(2) 0.033 Uani 1 1 d .
C801 C 0.6844(6) 0.2401(3) 0.5118(2) 0.032 Uani 1 1 d .
C802 C 0.8999(6) 0.2359(2) 0.6153(2) 0.022 Uani 1 1 d .
C803 C 0.7417(6) 0.2041(3) 0.4797(2) 0.029 Uani 1 1 d .
C804 C 0.9881(6) 0.3318(3) 0.6599(2) 0.030 Uani 1 1 d .
H80A H 0.9660 0.3450 0.6347 0.036 Uiso 1 1 calc R
H80B H 0.9881 0.3626 0.6901 0.036 Uiso 1 1 calc R
C813 C 0.5704(7) 0.2199(3) 0.5086(3) 0.045 Uani 1 1 d .
H81A H 0.5279 0.2429 0.5292 0.054 Uiso 1 1 calc R
C814 C 0.7522(7) 0.1187(3) 0.4104(3) 0.046 Uani 1 1 d .
H81B H 0.8321 0.1360 0.4194 0.055 Uiso 1 1 calc R
C819 C 0.8391(6) 0.2812(3) 0.6839(2) 0.028 Uani 1 1 d .
C822 C 0.7328(7) 0.2979(3) 0.5437(2) 0.034 Uani 1 1 d .
H82A H 0.8165 0.2998 0.5503 0.041 Uiso 1 1 calc R
C825 C 1.1169(6) 0.2685(3) 0.6218(2) 0.029 Uani 1 1 d .
C827 C 0.7838(6) 0.2284(3) 0.6646(2) 0.030 Uani 1 1 d .
C828 C 1.2746(7) 0.3049(3) 0.6795(3) 0.037 Uani 1 1 d .
C829 C 0.7885(7) 0.1404(3) 0.5915(3) 0.047 Uani 1 1 d .
C849 C 1.1960(7) 0.3375(3) 0.6943(2) 0.032 Uani 1 1 d .
C851 C 0.8326(7) 0.3293(3) 0.7263(3) 0.049 Uani 1 1 d .
H85D H 0.7661 0.3225 0.7379 0.073 Uiso 1 1 calc R
H85E H 0.8272 0.3622 0.7190 0.073 Uiso 1 1 calc R
H85F H 0.9001 0.3353 0.7501 0.073 Uiso 1 1 calc R
C853 C 1.2818(8) 0.2187(4) 0.6035(3) 0.056 Uani 1 1 d .
C855 C 0.5209(7) 0.1691(3) 0.4773(3) 0.052 Uani 1 1 d .
H85G H 0.4465 0.1562 0.4771 0.062 Uiso 1 1 calc R
C859 C 0.7002(7) 0.3374(3) 0.5203(3) 0.050 Uani 1 1 d .
H85J H 0.7237 0.3251 0.4902 0.075 Uiso 1 1 calc R
H85K H 0.7372 0.3748 0.5402 0.075 Uiso 1 1 calc R
H85L H 0.6186 0.3376 0.5153 0.075 Uiso 1 1 calc R
C863 C 0.8544(8) 0.1226(3) 0.5513(3) 0.073 Uani 1 1 d .
H86E H 0.8268 0.1390 0.5291 0.110 Uiso 1 1 calc R
H86F H 0.8435 0.0822 0.5354 0.110 Uiso 1 1 calc R
H86G H 0.9345 0.1354 0.5641 0.110 Uiso 1 1 calc R
C867 C 0.5800(7) 0.1365(3) 0.4457(3) 0.047 Uani 1 1 d .
H86N H 0.5450 0.1013 0.4234 0.057 Uiso 1 1 calc R
C871 C 0.6976(7) 0.2074(3) 0.6841(3) 0.051 Uani 1 1 d .
H87B H 0.6897 0.2364 0.7136 0.077 Uiso 1 1 calc R
H87C H 0.7208 0.1749 0.6894 0.077 Uiso 1 1 calc R
H87D H 0.6255 0.1972 0.6620 0.077 Uiso 1 1 calc R
C879 C 1.1957(7) 0.3877(3) 0.7366(3) 0.049 Uani 1 1 d .
H87R H 1.2721 0.3997 0.7553 0.074 Uiso 1 1 calc R
H87S H 1.1460 0.3792 0.7550 0.074 Uiso 1 1 calc R
H87T H 1.1689 0.4173 0.7275 0.074 Uiso 1 1 calc R
C884 C 0.6929(7) 0.3170(3) 0.5899(2) 0.049 Uani 1 1 d .
H88G H 0.6978 0.2878 0.6019 0.074 Uiso 1 1 calc R
H88H H 0.6149 0.3247 0.5849 0.074 Uiso 1 1 calc R
H88I H 0.7405 0.3506 0.6124 0.074 Uiso 1 1 calc R
C886 C 1.3927(7) 0.3119(3) 0.7056(3) 0.056 Uani 1 1 d .
H88M H 1.4064 0.3464 0.7335 0.084 Uiso 1 1 calc R
H88N H 1.4452 0.3131 0.6856 0.084 Uiso 1 1 calc R
H88O H 1.4037 0.2806 0.7149 0.084 Uiso 1 1 calc R
C889 C 0.6879(7) 0.1536(3) 0.4456(3) 0.038 Uani 1 1 d .
C894 C 1.1999(8) 0.1698(3) 0.5728(3) 0.067 Uani 1 1 d .
H89J H 1.1646 0.1548 0.5920 0.100 Uiso 1 1 calc R
H89K H 1.2387 0.1414 0.5527 0.100 Uiso 1 1 calc R
H89L H 1.1421 0.1808 0.5536 0.100 Uiso 1 1 calc R
C903 C 0.8265(8) 0.1078(3) 0.6203(3) 0.065 Uani 1 1 d .
H90G H 0.9080 0.1161 0.6315 0.097 Uiso 1 1 calc R
H90H H 0.8069 0.0682 0.6011 0.097 Uiso 1 1 calc R
H90I H 0.7892 0.1180 0.6469 0.097 Uiso 1 1 calc R
C909 C 1.3695(9) 0.1983(5) 0.6312(4) 0.139 Uani 1 1 d .
H90Y H 1.3362 0.1885 0.6536 0.208 Uiso 1 1 calc R
H90Z H 1.4324 0.2277 0.6481 0.208 Uiso 1 1 calc R
H91D H 1.3967 0.1657 0.6100 0.208 Uiso 1 1 calc R
C918 C 1.3259(10) 0.2422(4) 0.5733(4) 0.131 Uani 1 1 d .
H92D H 1.3458 0.2124 0.5469 0.196 Uiso 1 1 calc R
H92E H 1.3927 0.2687 0.5912 0.196 Uiso 1 1 calc R
H92F H 1.2684 0.2611 0.5616 0.196 Uiso 1 1 calc R
C919 C 0.6638(7) 0.1291(4) 0.5724(3) 0.088 Uani 1 1 d .
H92G H 0.6442 0.1487 0.5519 0.132 Uiso 1 1 calc R
H92H H 0.6236 0.1419 0.5981 0.132 Uiso 1 1 calc R
H92I H 0.6426 0.0892 0.5546 0.132 Uiso 1 1 calc R
C994 C 0.7499(17) 0.0618(5) 0.4069(5) 0.291 Uani 1 1 d .
H99P H 0.7249 0.0363 0.3743 0.436 Uiso 1 1 calc R
H99Q H 0.6979 0.0555 0.4254 0.436 Uiso 1 1 calc R
H99R H 0.8254 0.0554 0.4188 0.436 Uiso 1 1 calc R
C998 C 0.7071(11) 0.1164(7) 0.3671(4) 0.221 Uani 1 1 d .
H99G H 0.6650 0.1480 0.3701 0.331 Uiso 1 1 calc R
H99H H 0.6565 0.0819 0.3496 0.331 Uiso 1 1 calc R
H99I H 0.7675 0.1177 0.3504 0.331 Uiso 1 1 calc R
Ni5 Ni 0.00746(8) 0.12444(3) 0.32182(3) 0.026 Uani 1 1 d .
N29 N -0.1488(5) 0.2129(2) 0.3190(2) 0.038 Uani 1 1 d .
N30 N -0.0346(5) 0.2258(2) 0.3825(2) 0.032 Uani 1 1 d .
N31 N 0.1542(5) 0.2065(2) 0.39512(19) 0.028 Uani 1 1 d .
N32 N 0.2570(5) 0.1748(2) 0.3452(2) 0.030 Uani 1 1 d .
N33 N -0.1054(5) 0.0633(2) 0.29800(19) 0.029 Uani 1 1 d .
N34 N -0.0107(5) 0.0513(2) 0.30907(19) 0.025 Uani 1 1 d .
N35 N 0.0181(5) 0.0023(2) 0.3081(2) 0.036 Uani 1 1 d .
C800 C -0.0642(6) 0.1890(3) 0.3374(2) 0.024 Uani 1 1 d .
C806 C 0.0513(6) 0.2140(3) 0.4141(2) 0.035 Uani 1 1 d .
H80C H 0.0251 0.1800 0.4178 0.042 Uiso 1 1 calc R
H80D H 0.0665 0.2450 0.4451 0.042 Uiso 1 1 calc R
C807 C 0.2602(7) 0.2371(3) 0.4161(3) 0.032 Uani 1 1 d .
C809 C 0.1504(6) 0.1670(2) 0.3514(2) 0.021 Uani 1 1 d .
C816 C 0.1870(7) -0.0389(3) 0.2928(3) 0.044 Uani 1 1 d .
C821 C 0.1954(7) 0.0339(3) 0.3702(3) 0.033 Uani 1 1 d .
C830 C 0.1335(6) 0.0010(3) 0.3241(3) 0.030 Uani 1 1 d .
C831 C -0.0985(7) 0.2700(3) 0.3934(3) 0.041 Uani 1 1 d .
C832 C 0.1324(7) 0.0695(3) 0.4067(2) 0.037 Uani 1 1 d .
H83A H 0.0740 0.0853 0.3907 0.045 Uiso 1 1 calc R
C834 C 0.3260(6) 0.2161(3) 0.3843(2) 0.029 Uani 1 1 d .
C837 C 0.2941(7) 0.1426(3) 0.3008(3) 0.034 Uani 1 1 d .
C839 C 0.1182(8) -0.0764(3) 0.2439(3) 0.051 Uani 1 1 d .
H83G H 0.0412 -0.0851 0.2483 0.061 Uiso 1 1 calc R
C847 C -0.1697(7) 0.2615(3) 0.3544(3) 0.046 Uani 1 1 d .
C860 C 0.2993(7) -0.0444(3) 0.3066(3) 0.049 Uani 1 1 d .
H86A H 0.3358 -0.0707 0.2855 0.059 Uiso 1 1 calc R
C866 C -0.0781(7) 0.3160(3) 0.4399(2) 0.051 Uani 1 1 d .
H86K H -0.1321 0.3425 0.4400 0.076 Uiso 1 1 calc R
H86L H -0.0016 0.3347 0.4472 0.076 Uiso 1 1 calc R
H86M H -0.0870 0.3013 0.4634 0.076 Uiso 1 1 calc R
C875 C 0.2081(7) 0.1176(3) 0.4460(3) 0.059 Uani 1 1 d .
H87H H 0.1620 0.1438 0.4640 0.089 Uiso 1 1 calc R
H87I H 0.2558 0.1364 0.4330 0.089 Uiso 1 1 calc R
H87J H 0.2554 0.1036 0.4664 0.089 Uiso 1 1 calc R
C877 C 0.3572(7) -0.0116(3) 0.3507(3) 0.056 Uani 1 1 d .
H87N H 0.4342 -0.0146 0.3600 0.068 Uiso 1 1 calc R
C878 C 0.2842(7) 0.2810(3) 0.4645(2) 0.045 Uani 1 1 d .
H87O H 0.3654 0.2920 0.4750 0.067 Uiso 1 1 calc R
H87P H 0.2562 0.2665 0.4855 0.067 Uiso 1 1 calc R
H87Q H 0.2467 0.3132 0.4647 0.067 Uiso 1 1 calc R
C880 C -0.2051(8) 0.1887(3) 0.2687(3) 0.060 Uani 1 1 d .
C883 C 0.4487(7) 0.2345(3) 0.3912(3) 0.057 Uani 1 1 d .
H88D H 0.4770 0.2595 0.4238 0.086 Uiso 1 1 calc R
H88E H 0.4592 0.2539 0.3710 0.086 Uiso 1 1 calc R
H88F H 0.4898 0.2021 0.3834 0.086 Uiso 1 1 calc R
C885 C 0.1948(8) 0.1091(3) 0.2644(3) 0.070 Uani 1 1 d .
H88J H 0.1577 0.0838 0.2751 0.105 Uiso 1 1 calc R
H88K H 0.2195 0.0878 0.2355 0.105 Uiso 1 1 calc R
H88L H 0.1421 0.1339 0.2587 0.105 Uiso 1 1 calc R
C891 C 0.3720(8) 0.1039(3) 0.3087(3) 0.073 Uani 1 1 d .
H89D H 0.3356 0.0804 0.3214 0.109 Uiso 1 1 calc R
H89E H 0.4405 0.1251 0.3308 0.109 Uiso 1 1 calc R
H89F H 0.3912 0.0806 0.2791 0.109 Uiso 1 1 calc R
C896 C 0.0736(8) 0.0383(3) 0.4295(3) 0.072 Uani 1 1 d .
H89P H 0.0215 0.0074 0.4055 0.108 Uiso 1 1 calc R
H89Q H 0.0318 0.0633 0.4509 0.108 Uiso 1 1 calc R
H89R H 0.1294 0.0241 0.4468 0.108 Uiso 1 1 calc R
C897 C 0.3484(7) 0.1819(3) 0.2831(3) 0.057 Uani 1 1 d .
H89S H 0.2984 0.2097 0.2820 0.085 Uiso 1 1 calc R
H89T H 0.3614 0.1609 0.2517 0.085 Uiso 1 1 calc R
H89U H 0.4201 0.2003 0.3041 0.085 Uiso 1 1 calc R
C898 C -0.2644(7) 0.2966(3) 0.3490(3) 0.070 Uani 1 1 d .
H89V H -0.2708 0.3232 0.3798 0.105 Uiso 1 1 calc R
H89W H -0.3355 0.2724 0.3339 0.105 Uiso 1 1 calc R
H89X H -0.2473 0.3165 0.3299 0.105 Uiso 1 1 calc R
C907 C -0.1309(8) 0.1527(3) 0.2395(3) 0.070 Uani 1 1 d .
H90S H -0.1152 0.1224 0.2495 0.106 Uiso 1 1 calc R
H90T H -0.0602 0.1749 0.2433 0.106 Uiso 1 1 calc R
H90U H -0.1689 0.1374 0.2067 0.106 Uiso 1 1 calc R
C908 C -0.2280(10) 0.2345(4) 0.2490(3) 0.110 Uani 1 1 d .
H90V H -0.1576 0.2578 0.2545 0.166 Uiso 1 1 calc R
H90W H -0.2818 0.2574 0.2648 0.166 Uiso 1 1 calc R
H90X H -0.2590 0.2169 0.2155 0.166 Uiso 1 1 calc R
C914 C -0.3131(9) 0.1538(5) 0.2619(4) 0.126 Uani 1 1 d .
H91O H -0.2975 0.1242 0.2728 0.189 Uiso 1 1 calc R
H91P H -0.3484 0.1376 0.2288 0.189 Uiso 1 1 calc R
H91Q H -0.3638 0.1769 0.2797 0.189 Uiso 1 1 calc R
C930 C 0.3027(7) 0.0256(3) 0.3815(3) 0.048 Uani 1 1 d .
H93A H 0.3430 0.0464 0.4124 0.058 Uiso 1 1 calc R
C996 C 0.1037(8) -0.0455(3) 0.2110(3) 0.057 Uani 1 1 d .
H99A H 0.0511 -0.0685 0.1820 0.085 Uiso 1 1 calc R
H99B H 0.1765 -0.0380 0.2039 0.085 Uiso 1 1 calc R
H99C H 0.0742 -0.0105 0.2260 0.085 Uiso 1 1 calc R
C997 C 0.1628(9) -0.1308(4) 0.2237(3) 0.100 Uani 1 1 d .
H99D H 0.1121 -0.1546 0.1945 0.151 Uiso 1 1 calc R
H99E H 0.1679 -0.1488 0.2459 0.151 Uiso 1 1 calc R
H99F H 0.2375 -0.1246 0.2176 0.151 Uiso 1 1 calc R

loop_
_atom_site_aniso_label
_atom_site_aniso_U_11
_atom_site_aniso_U_22
_atom_site_aniso_U_33
_atom_site_aniso_U_23
_atom_site_aniso_U_13
_atom_site_aniso_U_12
Ni1 0.051 0.040 0.042 0.019 0.010 0.005
N1 0.044 0.043 0.036 0.015 -0.002 0.005
N2 0.061 0.030 0.023 0.003 0.006 0.003
N3 0.073 0.033 0.037 0.005 0.023 0.002
N4 0.059 0.048 0.051 0.030 0.007 -0.006
N5 0.046 0.031 0.049 0.024 -0.003 0.002
N6 0.065 0.031 0.049 0.027 0.016 0.018
N7 0.059 0.045 0.036 0.016 -0.001 0.015
C1 0.058 0.035 0.045 0.017 0.011 0.019
C2 0.032 0.061 0.045 0.036 0.013 0.004
C3 0.042 0.046 0.045 0.017 0.009 0.008
C4 0.050 0.033 0.037 0.014 0.000 0.005
C5 0.050 0.029 0.063 0.021 0.004 0.007
C6 0.053 0.055 0.049 0.038 -0.011 -0.004
C7 0.040 0.051 0.035 0.021 0.006 0.002
C30 0.098 0.052 0.050 0.014 -0.009 0.022
C40 0.075 0.047 0.054 0.031 0.000 0.010
C50 0.045 0.038 0.066 0.024 -0.008 -0.003
C60 0.084 0.060 0.076 0.042 -0.002 -0.017
C80 0.058 0.037 0.034 0.016 0.010 -0.008
C81 0.055 0.060 0.054 0.030 0.006 -0.012
C82 0.061 0.063 0.068 0.043 0.003 -0.001
C83 0.094 0.078 0.040 0.038 0.001 -0.006
C84 0.104 0.050 0.042 0.018 0.016 -0.001
C85 0.047 0.060 0.034 0.019 0.013 0.003
C87 0.075 0.038 0.103 0.011 0.026 0.016
C88 0.067 0.062 0.049 0.028 0.022 0.017
C89 0.079 0.051 0.027 0.004 0.023 0.002
C90 0.086 0.091 0.049 0.015 0.030 -0.015
C91 0.053 0.093 0.076 0.025 -0.003 0.004
C401 0.084 0.063 0.053 0.032 0.007 -0.016
C402 0.130 0.097 0.073 0.026 0.040 -0.029
C404 0.114 0.202 0.091 0.101 0.023 0.024
C701 0.060 0.058 0.043 0.025 0.008 0.025
C702 0.063 0.075 0.052 0.021 0.008 0.013
C703 0.056 0.085 0.093 0.027 0.010 0.003
C704 0.079 0.048 0.061 0.013 0.000 0.009
C841 0.062 0.042 0.061 0.027 0.032 0.009
C911 0.130 0.078 0.112 0.044 0.042 -0.035
Ni2 0.053 0.023 0.029 0.011 0.004 0.005
N8 0.061 0.039 0.029 0.016 -0.007 0.013
N9 0.060 0.025 0.014 0.010 -0.009 0.007
N10 0.057 0.039 0.040 0.018 0.005 0.016
N11 0.039 0.037 0.026 0.016 0.009 0.004
N12 0.033 0.030 0.030 0.010 0.007 0.007
N13 0.031 0.024 0.043 0.013 -0.007 -0.002
N14 0.030 0.066 0.055 0.033 -0.017 -0.014
C808 0.061 0.021 0.039 0.018 0.009 0.002
C823 0.028 0.035 0.030 0.015 0.011 0.007
C824 0.065 0.034 0.040 0.023 0.019 0.009
C826 0.043 0.041 0.021 0.018 0.009 0.004
C835 0.036 0.028 0.050 0.021 0.010 0.001
C836 0.048 0.041 0.028 0.001 0.009 -0.001
C838 0.059 0.022 0.035 0.011 0.016 0.003
C842 0.056 0.053 0.045 0.031 0.014 0.001
C843 0.043 0.048 0.026 0.013 0.006 0.005
C854 0.039 0.073 0.075 0.028 0.008 0.019
C857 0.078 0.033 0.068 0.039 0.000 0.003
C862 0.144 0.028 0.034 0.011 0.020 0.016
C869 0.054 0.091 0.059 0.047 0.013 0.009
C870 0.063 0.065 0.058 0.035 0.006 0.018
C873 0.041 0.045 0.082 0.037 0.018 0.015
C881 0.046 0.065 0.066 0.039 -0.008 -0.021
C893 0.086 0.066 0.033 0.025 0.008 0.013
C895 0.131 0.020 0.030 0.002 0.030 0.007
C899 0.060 0.101 0.102 0.069 -0.004 -0.021
C901 0.083 0.071 0.042 0.017 -0.022 -0.027
C902 0.120 0.043 0.073 0.003 0.016 -0.004
C904 0.087 0.105 0.082 0.046 -0.003 -0.051
C905 0.047 0.050 0.098 0.032 0.026 0.014
C906 0.036 0.125 0.124 0.036 -0.003 0.007
C910 0.144 0.098 0.055 0.016 -0.002 0.077
C915 0.266 0.205 0.051 0.005 -0.024 0.207
C916 0.381 0.033 0.068 0.001 0.096 -0.045
C917 0.078 0.046 0.109 0.030 0.002 0.005
C920 0.067 0.048 0.083 0.044 0.038 0.029
C993 0.248 0.084 0.096 -0.047 -0.113 0.030
C999 0.313 0.229 0.063 0.084 0.076 0.220
Ni3 0.035 0.024 0.039 0.015 0.015 0.003
N15 0.037 0.023 0.051 0.014 0.020 -0.001
N16 0.025 0.031 0.043 0.016 0.012 0.001
N17 0.031 0.020 0.042 0.007 0.012 0.001
N18 0.039 0.036 0.064 0.026 0.023 0.004
N19 0.046 0.033 0.045 0.022 0.023 0.006
N20 0.026 0.037 0.036 0.025 0.011 0.008
N21 0.027 0.030 0.039 0.023 0.011 0.005
C805 0.041 0.029 0.040 0.005 0.010 0.001
C810 0.032 0.028 0.036 0.019 0.003 0.006
C811 0.026 0.014 0.041 0.019 0.003 0.004
C812 0.053 0.019 0.040 0.009 0.022 0.008
C815 0.046 0.041 0.026 0.010 0.007 0.001
C817 0.023 0.031 0.036 0.024 0.009 0.004
C818 0.020 0.037 0.027 0.011 0.004 0.004
C820 0.038 0.033 0.066 0.030 0.025 0.007
C833 0.052 0.026 0.031 0.007 0.010 0.012
C840 0.042 0.047 0.060 0.012 0.020 -0.013
C844 0.050 0.034 0.058 0.020 0.027 -0.005
C845 0.042 0.036 0.046 0.003 0.015 -0.006
C846 0.029 0.040 0.039 0.007 0.005 0.007
C850 0.025 0.035 0.045 0.019 0.001 0.006
C856 0.051 0.045 0.038 0.017 0.021 -0.004
C858 0.043 0.058 0.058 0.027 0.032 0.023
C861 0.069 0.041 0.034 0.007 0.014 -0.011
C864 0.064 0.019 0.045 0.008 0.011 0.000
C865 0.036 0.041 0.064 0.033 0.002 0.003
C868 0.039 0.048 0.047 0.018 0.023 0.011
C872 0.046 0.053 0.063 0.027 0.013 0.001
C876 0.050 0.047 0.071 0.035 0.000 -0.011
C882 0.071 0.049 0.024 0.021 0.007 0.010
C887 0.058 0.050 0.063 0.001 0.023 -0.010
C888 0.052 0.053 0.081 0.041 0.040 0.021
C890 0.092 0.064 0.059 0.005 0.052 0.028
C892 0.070 0.064 0.045 0.023 0.031 0.017
C912 0.064 0.130 0.158 0.075 0.082 0.027
C913 0.035 0.084 0.137 0.074 0.014 0.009
C990 0.083 0.041 0.054 0.014 0.004 -0.004
C991 0.089 0.053 0.071 -0.003 0.035 -0.003
Ni4 0.029 0.033 0.026 0.012 0.010 0.006
N22 0.035 0.027 0.042 0.020 0.006 0.000
N23 0.020 0.021 0.037 0.015 0.008 0.003
N24 0.023 0.042 0.039 0.026 0.013 0.007
N25 0.026 0.052 0.023 0.019 0.000 0.001
N26 0.005 0.057 0.020 0.009 -0.006 -0.006
N27 0.048 0.043 0.019 0.014 0.001 0.019
N28 0.028 0.047 0.030 0.019 0.010 0.006
C801 0.027 0.034 0.037 0.015 0.010 -0.003
C802 0.038 0.012 0.021 0.010 0.007 0.002
C803 0.027 0.044 0.028 0.024 0.011 0.008
C804 0.034 0.030 0.023 0.009 0.005 -0.002
C813 0.033 0.061 0.045 0.022 0.017 0.002
C814 0.031 0.039 0.043 -0.004 -0.008 -0.006
C819 0.026 0.043 0.025 0.020 0.010 0.012
C822 0.033 0.044 0.024 0.011 0.006 0.006
C825 0.030 0.043 0.017 0.017 0.001 0.002
C827 0.026 0.034 0.035 0.017 0.011 0.006
C828 0.034 0.049 0.038 0.030 -0.001 -0.005
C829 0.058 0.015 0.067 0.014 0.017 -0.004
C849 0.031 0.033 0.036 0.023 -0.002 -0.005
C851 0.067 0.047 0.054 0.032 0.037 0.023
C853 0.050 0.072 0.049 0.014 0.034 0.035
C855 0.026 0.060 0.052 0.008 0.002 -0.013
C859 0.045 0.043 0.054 0.012 0.010 0.005
C863 0.130 0.032 0.057 0.009 0.041 -0.001
C867 0.033 0.051 0.044 0.006 0.005 -0.006
C871 0.056 0.051 0.065 0.038 0.025 0.004
C879 0.053 0.038 0.048 0.013 -0.002 -0.011
C884 0.052 0.051 0.043 0.018 0.006 0.004
C886 0.031 0.068 0.072 0.038 0.002 -0.012
C889 0.043 0.028 0.039 0.008 0.012 0.003
C894 0.093 0.064 0.041 0.013 0.021 0.029
C903 0.107 0.028 0.063 0.027 0.007 0.000
C909 0.092 0.159 0.101 -0.016 -0.009 0.091
C918 0.154 0.117 0.134 0.029 0.115 0.005
C919 0.036 0.078 0.110 0.006 -0.010 -0.016
C994 0.609 0.164 0.288 0.161 0.349 0.284
C998 0.080 0.433 0.094 0.021 0.050 0.124
Ni5 0.029 0.020 0.029 0.009 0.009 0.003
N29 0.036 0.035 0.046 0.024 0.001 0.000
N30 0.033 0.035 0.037 0.019 0.017 0.014
N31 0.032 0.028 0.028 0.008 0.018 0.010
N32 0.022 0.032 0.040 0.015 0.012 0.003
N33 0.015 0.023 0.042 0.007 0.002 -0.001
N34 0.017 0.022 0.036 0.013 0.003 -0.003
N35 0.044 0.025 0.036 0.010 0.006 -0.002
C800 0.030 0.019 0.026 0.010 0.009 0.003
C806 0.042 0.036 0.029 0.008 0.020 0.016
C807 0.036 0.023 0.037 0.015 0.002 -0.007
C809 0.023 0.014 0.026 0.011 -0.001 -0.001
C816 0.041 0.044 0.053 0.027 0.011 0.007
C821 0.038 0.019 0.042 0.014 0.005 -0.003
C830 0.029 0.022 0.042 0.016 0.009 0.007
C831 0.054 0.041 0.047 0.027 0.032 0.015
C832 0.048 0.029 0.028 0.010 -0.002 -0.010
C834 0.032 0.016 0.037 0.011 0.002 0.006
C837 0.036 0.027 0.050 0.023 0.016 0.008
C839 0.057 0.035 0.041 -0.004 0.000 0.016
C847 0.052 0.025 0.071 0.021 0.029 0.013
C860 0.037 0.044 0.075 0.031 0.016 0.015
C866 0.068 0.041 0.050 0.011 0.044 0.008
C875 0.065 0.058 0.047 0.020 -0.006 -0.010
C877 0.033 0.051 0.082 0.032 -0.008 -0.011
C878 0.049 0.042 0.044 0.019 0.008 -0.002
C880 0.042 0.051 0.076 0.018 0.002 0.001
C883 0.032 0.058 0.080 0.031 0.001 -0.005
C885 0.074 0.076 0.055 0.008 0.042 0.010
C891 0.075 0.071 0.098 0.045 0.048 0.039
C896 0.092 0.066 0.070 0.032 0.042 -0.013
C897 0.070 0.053 0.052 0.022 0.028 -0.011
C898 0.062 0.045 0.116 0.037 0.033 0.022
C907 0.103 0.037 0.056 0.009 0.000 0.006
C908 0.181 0.080 0.083 0.050 0.004 0.063
C914 0.069 0.161 0.124 0.043 0.001 -0.040
C930 0.044 0.035 0.058 0.014 0.000 0.013
C996 0.067 0.051 0.038 0.002 0.009 0.009
C997 0.124 0.068 0.067 -0.014 -0.005 0.045

loop_
_atom_type_symbol
_atom_type_description
_atom_type_scat_dispersion_real
_atom_type_scat_dispersion_imag
_atom_type_scat_source
C C 0.0033 0.0016 'International Tables Vol C Tables 4.2.6.8 and 6.1.1.4'
H H 0.0000 0.0000 'International Tables Vol C Tables 4.2.6.8 and 6.1.1.4'
N N 0.0061 0.0033 'International Tables Vol C Tables 4.2.6.8 and 6.1.1.4'
Ni Ni 0.3393 1.1124 'International Tables Vol C Tables 4.2.6.8 and 6.1.1.4'
O O 0.0106 0.0060 'International Tables Vol C Tables 4.2.6.8 and 6.1.1.4'

loop_
_geom_angle_atom_site_label_1
_geom_angle_atom_site_label_2
_geom_angle_atom_site_label_3
_geom_angle
N2 Ni1 C1 115.5(3)
N2 Ni1 N1 39.2(2)
C1 Ni1 N1 154.5(3)
N2 Ni1 C2 149.6(3)
C1 Ni1 C2 91.1(3)
N1 Ni1 C2 112.4(3)
N2 N1 Ni1 67.4(4)
N1 N2 N3 131.4(7)
N1 N2 Ni1 73.4(4)
N3 N2 Ni1 154.9(6)
N2 N3 C80 112.6(7)
C2 N4 C6 113.8(7)
C2 N4 C401 119.9(7)
C6 N4 C401 126.1(7)
C2 N5 C5 112.4(6)
C2 N5 C7 120.5(6)
C5 N5 C7 127.1(7)
C1 N6 C4 110.9(7)
C1 N6 C7 120.9(6)
C4 N6 C7 128.0(6)
C1 N7 C3 112.9(6)
C1 N7 C701 122.3(6)
C3 N7 C701 124.4(6)
N6 C1 N7 102.2(7)
N6 C1 Ni1 114.4(6)
N7 C1 Ni1 143.4(6)
N4 C2 N5 102.0(7)
N4 C2 Ni1 145.8(6)
N5 C2 Ni1 111.8(5)
C4 C3 N7 105.4(7)
C4 C3 C30 126.5(8)
N7 C3 C30 128.0(7)
C3 C4 N6 108.5(7)
C3 C4 C40 131.6(8)
N6 C4 C40 119.9(7)
C6 C5 N5 106.0(7)
C6 C5 C50 133.2(8)
N5 C5 C50 120.8(7)
C5 C6 N4 105.8(7)
C5 C6 C60 124.3(8)
N4 C6 C60 129.9(7)
N6 C7 N5 110.2(6)
N6 C7 H7A 109.6
N5 C7 H7A 109.6
N6 C7 H7B 109.6
N5 C7 H7B 109.6
H7A C7 H7B 108.1
C3 C30 H30A 109.5
C3 C30 H30B 109.5
H30A C30 H30B 109.5
C3 C30 H30C 109.5
H30A C30 H30C 109.5
H30B C30 H30C 109.5
C4 C40 H40A 109.5
C4 C40 H40B 109.5
H40A C40 H40B 109.5
C4 C40 H40C 109.5
H40A C40 H40C 109.5
H40B C40 H40C 109.5
C5 C50 H50A 109.5
C5 C50 H50B 109.5
H50A C50 H50B 109.5
C5 C50 H50C 109.5
H50A C50 H50C 109.5
H50B C50 H50C 109.5
C6 C60 H60A 109.5
C6 C60 H60B 109.5
H60A C60 H60B 109.5
C6 C60 H60C 109.5
H60A C60 H60C 109.5
H60B C60 H60C 109.5
C85 C80 N3 125.6(7)
C85 C80 C81 117.4(7)
N3 C80 C81 116.8(7)
C82 C81 C80 120.4(8)
C82 C81 C841 120.1(8)
C80 C81 C841 119.2(7)
C81 C82 C83 119.9(8)
C81 C82 H82B 120.1
C83 C82 H82B 120.1
C84 C83 C82 119.5(8)
C84 C83 H83H 120.2
C82 C83 H83H 120.2
C83 C84 C85 122.7(8)
C83 C84 H84I 118.7
C85 C84 H84I 118.7
C84 C85 C80 120.0(8)
C84 C85 C89 121.3(7)
C80 C85 C89 118.0(7)
C841 C87 H87U 109.5
C841 C87 H87V 109.5
H87U C87 H87V 109.5
C841 C87 H87W 109.5
H87U C87 H87W 109.5
H87V C87 H87W 109.5
C841 C88 H88T 109.5
C841 C88 H88U 109.5
H88T C88 H88U 109.5
C841 C88 H88V 109.5
H88T C88 H88V 109.5
H88U C88 H88V 109.5
C90 C89 C85 111.4(7)
C90 C89 C91 110.7(7)
C85 C89 C91 109.1(7)
C90 C89 H8B 108.6
C85 C89 H8B 108.6
C91 C89 H8B 108.6
C89 C90 H91R 109.5
C89 C90 H91S 109.5
H91R C90 H91S 109.5
C89 C90 H91T 109.5
H91R C90 H91T 109.5
H91S C90 H91T 109.5
C89 C91 H91A 109.5
C89 C91 H91B 109.5
H91A C91 H91B 109.5
C89 C91 H91C 109.5
H91A C91 H91C 109.5
H91B C91 H91C 109.5
N4 C401 C404 109.0(8)
N4 C401 C402 111.3(7)
C404 C401 C402 104.1(9)
N4 C401 C911 113.4(8)
C404 C401 C911 112.4(8)
C402 C401 C911 106.3(8)
C401 C402 H40D 109.5
C401 C402 H40E 109.5
H40D C402 H40E 109.5
C401 C402 H40F 109.5
H40D C402 H40F 109.5
H40E C402 H40F 109.5
C401 C404 H40G 109.5
C401 C404 H40H 109.5
H40G C404 H40H 109.5
C401 C404 H40I 109.5
H40G C404 H40I 109.5
H40H C404 H40I 109.5
C702 C701 N7 111.0(7)
C702 C701 C704 107.0(7)
N7 C701 C704 110.9(7)
C702 C701 C703 108.4(7)
N7 C701 C703 107.8(7)
C704 C701 C703 111.7(7)
C701 C702 H70A 109.5
C701 C702 H70B 109.5
H70A C702 H70B 109.5
C701 C702 H70C 109.5
H70A C702 H70C 109.5
H70B C702 H70C 109.5
C701 C703 H70G 109.5
C701 C703 H70H 109.5
H70G C703 H70H 109.5
C701 C703 H70I 109.5
H70G C703 H70I 109.5
H70H C703 H70I 109.5
C701 C704 H70D 109.5
C701 C704 H70E 109.5
H70D C704 H70E 109.5
C701 C704 H70F 109.5
H70D C704 H70F 109.5
H70E C704 H70F 109.5
C88 C841 C81 110.9(7)
C88 C841 C87 109.6(7)
C81 C841 C87 115.8(7)
C88 C841 H84B 106.7
C81 C841 H84B 106.7
C87 C841 H84B 106.7
C401 C911 H91F 109.5
C401 C911 H91G 109.5
H91F C911 H91G 109.5
C401 C911 H91H 109.5
H91F C911 H91H 109.5
H91G C911 H91H 109.5
N9 Ni2 C838 147.8(3)
N9 Ni2 N8 38.4(2)
C838 Ni2 N8 110.1(3)
N9 Ni2 C808 119.8(3)
C838 Ni2 C808 90.5(3)
N8 Ni2 C808 157.6(3)
N9 N8 Ni2 68.6(4)
N8 N9 N10 130.6(7)
N8 N9 Ni2 73.0(4)
N10 N9 Ni2 156.4(5)
N9 N10 C824 118.6(6)
C838 N11 C826 112.2(6)
C838 N11 C862 122.2(6)
C826 N11 C862 125.1(6)
C838 N12 C823 112.7(6)
C838 N12 C835 117.4(6)
C823 N12 C835 129.4(6)
C808 N13 C873 113.0(7)
C808 N13 C835 119.6(7)
C873 N13 C835 127.3(7)
C808 N14 C854 111.0(7)
C808 N14 C881 122.5(7)
C854 N14 C881 126.5(8)
N13 C808 N14 102.7(7)
N13 C808 Ni2 114.3(6)
N14 C808 Ni2 142.9(6)
C826 C823 N12 107.1(6)
C826 C823 C836 132.1(7)
N12 C823 C836 120.8(6)
C893 C824 C842 119.5(8)
C893 C824 N10 117.2(7)
C842 C824 N10 123.1(8)
C823 C826 N11 106.6(6)
C823 C826 C843 125.6(7)
N11 C826 C843 127.8(6)
N13 C835 N12 112.0(6)
N13 C835 H83B 109.2
N12 C835 H83B 109.2
N13 C835 H83C 109.2
N12 C835 H83C 109.2
H83B C835 H83C 107.9
C823 C836 H83D 109.5
C823 C836 H83E 109.5
H83D C836 H83E 109.5
C823 C836 H83F 109.5
H83D C836 H83F 109.5
H83E C836 H83F 109.5
N11 C838 N12 101.2(6)
N11 C838 Ni2 144.1(5)
N12 C838 Ni2 114.3(5)
C920 C842 C824 116.8(9)
C920 C842 C857 121.8(8)
C824 C842 C857 121.3(8)
C826 C843 H84C 109.5
C826 C843 H84D 109.5
H84C C843 H84D 109.5
C826 C843 H84E 109.5
H84C C843 H84E 109.5
H84D C843 H84E 109.5
C873 C854 N14 105.5(8)
C873 C854 C906 129.8(9)
N14 C854 C906 124.6(9)
C842 C857 C917 110.4(7)
C842 C857 C902 110.7(8)
C917 C857 C902 109.3(7)
C842 C857 H85I 108.8
C917 C857 H85I 108.8
C902 C857 H85I 108.8
C915 C862 C895 110.9(8)
C915 C862 N11 108.2(9)
C895 C862 N11 110.6(6)
C915 C862 C916 115.8(9)
C895 C862 C916 104.7(8)
N11 C862 C916 106.5(7)
C870 C869 C920 118.0(8)
C870 C869 H86R 121.0
C920 C869 H86R 121.0
C869 C870 C893 119.9(9)
C869 C870 H87A 120.0
C893 C870 H87A 120.0
C854 C873 N13 107.7(8)
C854 C873 C905 130.4(8)
N13 C873 C905 121.9(8)
N14 C881 C899 109.6(7)
N14 C881 C901 112.2(7)
C899 C881 C901 108.8(8)
N14 C881 C904 109.1(7)
C899 C881 C904 112.2(8)
C901 C881 C904 105.0(7)
C870 C893 C824 121.7(8)
C870 C893 C910 118.7(9)
C824 C893 C910 119.6(8)
C862 C895 H89M 109.5
C862 C895 H89N 109.5
H89M C895 H89N 109.5
C862 C895 H89O 109.5
H89M C895 H89O 109.5
H89N C895 H89O 109.5
C881 C899 H8A 109.5
C881 C899 H89Y 109.5
H8A C899 H89Y 109.5
C881 C899 H89Z 109.5
H8A C899 H89Z 109.5
H89Y C899 H89Z 109.5
C881 C901 H90A 109.5
C881 C901 H90B 109.5
H90A C901 H90B 109.5
C881 C901 H90C 109.5
H90A C901 H90C 109.5
H90B C901 H90C 109.5
C857 C902 H90D 109.5
C857 C902 H90E 109.5
H90D C902 H90E 109.5
C857 C902 H90F 109.5
H90D C902 H90F 109.5
H90E C902 H90F 109.5
C881 C904 H90J 109.5
C881 C904 H90K 109.5
H90J C904 H90K 109.5
C881 C904 H90L 109.5
H90J C904 H90L 109.5
H90K C904 H90L 109.5
C873 C905 H90M 109.5
C873 C905 H90N 109.5
H90M C905 H90N 109.5
C873 C905 H90O 109.5
H90M C905 H90O 109.5
H90N C905 H90O 109.5
C854 C906 H90P 109.5
C854 C906 H90Q 109.5
H90P C906 H90Q 109.5
C854 C906 H90R 109.5
H90P C906 H90R 109.5
H90Q C906 H90R 109.5
C993 C910 C893 112.3(9)
C993 C910 C999 112.6(10)
C893 C910 C999 107.2(10)
C993 C910 H91E 108.2
C893 C910 H91E 108.2
C999 C910 H91E 108.2
C862 C915 H91U 109.5
C862 C915 H91V 109.5
H91U C915 H91V 109.5
C862 C915 H91W 109.5
H91U C915 H91W 109.5
H91V C915 H91W 109.5
C862 C916 H91X 109.5
C862 C916 H91Y 109.5
H91X C916 H91Y 109.5
C862 C916 H91Z 109.5
H91X C916 H91Z 109.5
H91Y C916 H91Z 109.5
C857 C917 H92A 109.5
C857 C917 H92B 109.5
H92A C917 H92B 109.5
C857 C917 H92C 109.5
H92A C917 H92C 109.5
H92B C917 H92C 109.5
C842 C920 C869 124.1(8)
C842 C920 H88S 118.0
C869 C920 H88S 118.0
C910 C993 H99M 109.5
C910 C993 H99N 109.5
H99M C993 H99N 109.5
C910 C993 H99O 109.5
H99M C993 H99O 109.5
H99N C993 H99O 109.5
C910 C999 H99J 109.5
C910 C999 H99K 109.5
H99J C999 H99K 109.5
C910 C999 H99L 109.5
H99J C999 H99L 109.5
H99K C999 H99L 109.5
N16 Ni3 N15 38.8(2)
N16 Ni3 C820 145.7(3)
N15 Ni3 C820 108.9(3)
N16 Ni3 C817 119.7(3)
N15 Ni3 C817 157.7(3)
C820 Ni3 C817 90.3(3)
N16 N15 Ni3 68.4(4)
N15 N16 N17 127.4(6)
N15 N16 Ni3 72.9(4)
N17 N16 Ni3 159.3(5)
N16 N17 C818 113.0(5)
C820 N18 C888 109.4(7)
C820 N18 C865 119.1(6)
C888 N18 C865 131.2(7)
C820 N19 C858 113.0(7)
C820 N19 C815 120.1(6)
C858 N19 C815 126.9(7)
C810 N20 C817 111.5(5)
C810 N20 C815 128.1(6)
C817 N20 C815 120.3(6)
C817 N21 C811 110.5(6)
C817 N21 C833 123.7(6)
C811 N21 C833 125.8(5)
C856 C805 C818 118.1(7)
C856 C805 C846 122.1(7)
C818 C805 C846 119.8(7)
C811 C810 N20 106.9(6)
C811 C810 C864 131.7(6)
N20 C810 C864 121.5(6)
C810 C811 N21 108.0(6)
C810 C811 C850 126.9(6)
N21 C811 C850 125.1(6)
C840 C812 C818 120.8(7)
C840 C812 C845 120.6(6)
C818 C812 C845 118.6(6)
N19 C815 N20 109.5(6)
N19 C815 H81C 109.8
N20 C815 H81C 109.8
N19 C815 H81D 109.8
N20 C815 H81D 109.8
H81C C815 H81D 108.2
N21 C817 N20 103.1(6)
N21 C817 Ni3 143.6(5)
N20 C817 Ni3 113.4(4)
C812 C818 C805 119.0(7)
C812 C818 N17 125.8(6)
C805 C818 N17 114.6(6)
N19 C820 N18 103.5(6)
N19 C820 Ni3 115.6(6)
N18 C820 Ni3 140.8(6)
C882 C833 C861 109.1(7)
C882 C833 N21 111.1(6)
C861 C833 N21 107.3(5)
C882 C833 C868 112.1(6)
C861 C833 C868 109.3(6)
N21 C833 C868 107.8(6)
C844 C840 C812 119.3(7)
C844 C840 H84A 120.3
C812 C840 H84A 120.3
C856 C844 C840 120.7(7)
C856 C844 H84F 119.7
C840 C844 H84F 119.7
C892 C845 C887 110.5(7)
C892 C845 C812 113.8(6)
C887 C845 C812 112.0(6)
C892 C845 H84G 106.7
C887 C845 H84G 106.7
C812 C845 H84G 106.7
C991 C846 C990 109.2(7)
C991 C846 C805 116.6(7)
C990 C846 C805 111.8(6)
C991 C846 H84H 106.2
C990 C846 H84H 106.2
C805 C846 H84H 106.2
C811 C850 H85A 109.5
C811 C850 H85B 109.5
H85A C850 H85B 109.5
C811 C850 H85C 109.5
H85A C850 H85C 109.5
H85B C850 H85C 109.5
C844 C856 C805 122.0(7)
C844 C856 H85H 119.0
C805 C856 H85H 119.0
C888 C858 N19 106.4(7)
C888 C858 C890 133.6(8)
N19 C858 C890 119.9(8)
C833 C861 H86B 109.5
C833 C861 H86C 109.5
H86B C861 H86C 109.5
C833 C861 H86D 109.5
H86B C861 H86D 109.5
H86C C861 H86D 109.5
C810 C864 H86H 109.5
C810 C864 H86I 109.5
H86H C864 H86I 109.5
C810 C864 H86J 109.5
H86H C864 H86J 109.5
H86I C864 H86J 109.5
N18 C865 C876 109.8(6)
N18 C865 C872 108.6(7)
C876 C865 C872 110.3(6)
N18 C865 C913 113.4(7)
C876 C865 C913 106.7(7)
C872 C865 C913 108.0(6)
C833 C868 H86O 109.5
C833 C868 H86P 109.5
H86O C868 H86P 109.5
C833 C868 H86Q 109.5
H86O C868 H86Q 109.5
H86P C868 H86Q 109.5
C865 C872 H87E 109.5
C865 C872 H87F 109.5
H87E C872 H87F 109.5
C865 C872 H87G 109.5
H87E C872 H87G 109.5
H87F C872 H87G 109.5
C865 C876 H87K 109.5
C865 C876 H87L 109.5
H87K C876 H87L 109.5
C865 C876 H87M 109.5
H87K C876 H87M 109.5
H87L C876 H87M 109.5
C833 C882 H88A 109.5
C833 C882 H88B 109.5
H88A C882 H88B 109.5
C833 C882 H88C 109.5
H88A C882 H88C 109.5
H88B C882 H88C 109.5
C845 C887 H88P 109.5
C845 C887 H88Q 109.5
H88P C887 H88Q 109.5
C845 C887 H88R 109.5
H88P C887 H88R 109.5
H88Q C887 H88R 109.5
C858 C888 N18 107.5(7)
C858 C888 C912 124.2(8)
N18 C888 C912 128.2(9)
C858 C890 H89A 109.5
C858 C890 H89B 109.5
H89A C890 H89B 109.5
C858 C890 H89C 109.5
H89A C890 H89C 109.5
H89B C890 H89C 109.5
C845 C892 H89G 109.5
C845 C892 H89H 109.5
H89G C892 H89H 109.5
C845 C892 H89I 109.5
H89G C892 H89I 109.5
H89H C892 H89I 109.5
C888 C912 H91I 109.5
C888 C912 H91J 109.5
H91I C912 H91J 109.5
C888 C912 H91K 109.5
H91I C912 H91K 109.5
H91J C912 H91K 109.5
C865 C913 H91L 109.5
C865 C913 H91M 109.5
H91L C913 H91M 109.5
C865 C913 H91N 109.5
H91L C913 H91N 109.5
H91M C913 H91N 109.5
C846 C990 H99S 109.5
C846 C990 H99T 109.5
H99S C990 H99T 109.5
C846 C990 H99U 109.5
H99S C990 H99U 109.5
H99T C990 H99U 109.5
C846 C991 H99V 109.5
C846 C991 H99W 109.5
H99V C991 H99W 109.5
C846 C991 H99X 109.5
H99V C991 H99X 109.5
H99W C991 H99X 109.5
N27 Ni4 N26 39.1(2)
N27 Ni4 C825 144.8(3)
N26 Ni4 C825 106.4(3)
N27 Ni4 C802 122.1(3)
N26 Ni4 C802 159.9(3)
C825 Ni4 C802 90.6(3)
C827 N22 C802 113.0(5)
C827 N22 C829 125.3(6)
C802 N22 C829 121.7(6)
C802 N23 C819 112.9(6)
C802 N23 C804 119.6(5)
C819 N23 C804 127.3(6)
C825 N24 C849 112.9(6)
C825 N24 C804 120.0(6)
C849 N24 C804 127.0(6)
C825 N25 C828 111.2(6)
C825 N25 C853 120.0(7)
C828 N25 C853 128.6(7)
N27 N26 Ni4 68.4(4)
N26 N27 N28 129.3(6)
N26 N27 Ni4 72.5(4)
N28 N27 Ni4 158.0(6)
N27 N28 C803 115.3(6)
C803 C801 C813 115.5(7)
C803 C801 C822 123.2(7)
C813 C801 C822 121.0(7)
N23 C802 N22 101.5(5)
N23 C802 Ni4 114.4(5)
N22 C802 Ni4 144.1(5)
C889 C803 C801 121.5(7)
C889 C803 N28 116.4(6)
C801 C803 N28 121.7(7)
N24 C804 N23 108.9(5)
N24 C804 H80A 109.9
N23 C804 H80A 109.9
N24 C804 H80B 109.9
N23 C804 H80B 109.9
H80A C804 H80B 108.3
C855 C813 C801 122.6(7)
C855 C813 H81A 118.7
C801 C813 H81A 118.7
C998 C814 C994 107.0(11)
C998 C814 C889 110.0(8)
C994 C814 C889 113.1(8)
C998 C814 H81B 108.9
C994 C814 H81B 108.9
C889 C814 H81B 108.9
C827 C819 N23 106.5(6)
C827 C819 C851 131.8(7)
N23 C819 C851 121.6(6)
C801 C822 C859 109.6(6)
C801 C822 C884 112.7(6)
C859 C822 C884 108.6(6)
C801 C822 H82A 108.6
C859 C822 H82A 108.6
C884 C822 H82A 108.6
N25 C825 N24 102.6(6)
N25 C825 Ni4 143.3(6)
N24 C825 Ni4 114.2(5)
C819 C827 N22 106.1(6)
C819 C827 C871 124.9(6)
N22 C827 C871 128.9(7)
C849 C828 N25 108.3(7)
C849 C828 C886 125.4(7)
N25 C828 C886 126.3(7)
C903 C829 C919 112.5(7)
C903 C829 N22 106.2(7)
C919 C829 N22 110.4(7)
C903 C829 C863 105.4(7)
C919 C829 C863 110.5(8)
N22 C829 C863 111.7(6)
C828 C849 N24 105.0(6)
C828 C849 C879 133.6(8)
N24 C849 C879 121.4(7)
C819 C851 H85D 109.5
C819 C851 H85E 109.5
H85D C851 H85E 109.5
C819 C851 H85F 109.5
H85D C851 H85F 109.5
H85E C851 H85F 109.5
C918 C853 C894 107.3(8)
C918 C853 N25 106.7(7)
C894 C853 N25 111.5(7)
C918 C853 C909 114.5(9)
C894 C853 C909 106.4(8)
N25 C853 C909 110.4(7)
C813 C855 C867 119.1(8)
C813 C855 H85G 120.4
C867 C855 H85G 120.4
C822 C859 H85J 109.5
C822 C859 H85K 109.5
H85J C859 H85K 109.5
C822 C859 H85L 109.5
H85J C859 H85L 109.5
H85K C859 H85L 109.5
C829 C863 H86E 109.5
C829 C863 H86F 109.5
H86E C863 H86F 109.5
C829 C863 H86G 109.5
H86E C863 H86G 109.5
H86F C863 H86G 109.5
C889 C867 C855 121.7(8)
C889 C867 H86N 119.1
C855 C867 H86N 119.1
C827 C871 H87B 109.5
C827 C871 H87C 109.5
H87B C871 H87C 109.5
C827 C871 H87D 109.5
H87B C871 H87D 109.5
H87C C871 H87D 109.5
C849 C879 H87R 109.5
C849 C879 H87S 109.5
H87R C879 H87S 109.5
C849 C879 H87T 109.5
H87R C879 H87T 109.5
H87S C879 H87T 109.5
C822 C884 H88G 109.5
C822 C884 H88H 109.5
H88G C884 H88H 109.5
C822 C884 H88I 109.5
H88G C884 H88I 109.5
H88H C884 H88I 109.5
C828 C886 H88M 109.5
C828 C886 H88N 109.5
H88M C886 H88N 109.5
C828 C886 H88O 109.5
H88M C886 H88O 109.5
H88N C886 H88O 109.5
C867 C889 C803 119.3(7)
C867 C889 C814 122.0(7)
C803 C889 C814 118.7(7)
C853 C894 H89J 109.5
C853 C894 H89K 109.5
H89J C894 H89K 109.5
C853 C894 H89L 109.5
H89J C894 H89L 109.5
H89K C894 H89L 109.5
C829 C903 H90G 109.5
C829 C903 H90H 109.5
H90G C903 H90H 109.5
C829 C903 H90I 109.5
H90G C903 H90I 109.5
H90H C903 H90I 109.5
C853 C909 H90Y 109.5
C853 C909 H90Z 109.5
H90Y C909 H90Z 109.5
C853 C909 H91D 109.5
H90Y C909 H91D 109.5
H90Z C909 H91D 109.5
C853 C918 H92D 109.5
C853 C918 H92E 109.5
H92D C918 H92E 109.5
C853 C918 H92F 109.5
H92D C918 H92F 109.5
H92E C918 H92F 109.5
C829 C919 H92G 109.5
C829 C919 H92H 109.5
H92G C919 H92H 109.5
C829 C919 H92I 109.5
H92G C919 H92I 109.5
H92H C919 H92I 109.5
C814 C994 H99P 109.5
C814 C994 H99Q 109.5
H99P C994 H99Q 109.5
C814 C994 H99R 109.5
H99P C994 H99R 109.5
H99Q C994 H99R 109.5
C814 C998 H99G 109.5
C814 C998 H99H 109.5
H99G C998 H99H 109.5
C814 C998 H99I 109.5
H99G C998 H99I 109.5
H99H C998 H99I 109.5
N34 Ni5 C800 144.4(3)
N34 Ni5 N33 39.1(2)
C800 Ni5 N33 107.6(3)
N34 Ni5 C809 120.4(3)
C800 Ni5 C809 91.1(3)
N33 Ni5 C809 159.2(3)
C800 N29 C847 109.9(7)
C800 N29 C880 122.6(6)
C847 N29 C880 127.5(7)
C800 N30 C831 113.6(6)
C800 N30 C806 118.9(6)
C831 N30 C806 127.4(6)
C809 N31 C807 113.2(6)
C809 N31 C806 119.4(6)
C807 N31 C806 127.3(6)
C809 N32 C834 112.7(6)
C809 N32 C837 122.7(6)
C834 N32 C837 124.6(6)
N34 N33 Ni5 66.8(4)
N33 N34 N35 128.3(6)
N33 N34 Ni5 74.0(4)
N35 N34 Ni5 157.5(5)
N34 N35 C830 116.0(6)
N30 C800 N29 102.3(6)
N30 C800 Ni5 115.9(5)
N29 C800 Ni5 141.5(6)
N30 C806 N31 109.0(5)
N30 C806 H80C 109.9
N31 C806 H80C 109.9
N30 C806 H80D 109.9
N31 C806 H80D 109.9
H80C C806 H80D 108.3
C834 C807 N31 105.2(6)
C834 C807 C878 132.6(7)
N31 C807 C878 122.1(6)
N32 C809 N31 102.2(6)
N32 C809 Ni5 143.3(5)
N31 C809 Ni5 114.4(5)
C860 C816 C830 119.8(8)
C860 C816 C839 121.4(7)
C830 C816 C839 118.8(7)
C930 C821 C830 118.2(7)
C930 C821 C832 122.1(7)
C830 C821 C832 118.9(7)
C816 C830 N35 116.2(7)
C816 C830 C821 118.9(7)
N35 C830 C821 124.7(6)
C847 C831 N30 105.5(7)
C847 C831 C866 131.7(8)
N30 C831 C866 122.8(8)
C896 C832 C875 106.2(6)
C896 C832 C821 114.3(6)
C875 C832 C821 112.9(7)
C896 C832 H83A 107.7
C875 C832 H83A 107.7
C821 C832 H83A 107.7
C807 C834 N32 106.6(7)
C807 C834 C883 125.3(7)
N32 C834 C883 128.1(7)
C891 C837 C885 108.1(7)
C891 C837 N32 109.5(6)
C885 C837 N32 109.7(6)
C891 C837 C897 111.7(7)
C885 C837 C897 107.7(7)
N32 C837 C897 110.1(6)
C997 C839 C996 113.5(7)
C997 C839 C816 112.3(7)
C996 C839 C816 111.8(6)
C997 C839 H83G 106.2
C996 C839 H83G 106.2
C816 C839 H83G 106.2
C831 C847 N29 108.7(7)
C831 C847 C898 125.6(8)
N29 C847 C898 125.6(8)
C877 C860 C816 120.0(8)
C877 C860 H86A 120.0
C816 C860 H86A 120.0
C831 C866 H86K 109.5
C831 C866 H86L 109.5
H86K C866 H86L 109.5
C831 C866 H86M 109.5
H86K C866 H86M 109.5
H86L C866 H86M 109.5
C832 C875 H87H 109.5
C832 C875 H87I 109.5
H87H C875 H87I 109.5
C832 C875 H87J 109.5
H87H C875 H87J 109.5
H87I C875 H87J 109.5
C860 C877 C930 119.6(8)
C860 C877 H87N 120.2
C930 C877 H87N 120.2
C807 C878 H87O 109.5
C807 C878 H87P 109.5
H87O C878 H87P 109.5
C807 C878 H87Q 109.5
H87O C878 H87Q 109.5
H87P C878 H87Q 109.5
N29 C880 C914 110.2(8)
N29 C880 C907 110.7(7)
C914 C880 C907 108.3(8)
N29 C880 C908 112.1(7)
C914 C880 C908 110.0(9)
C907 C880 C908 105.4(8)
C834 C883 H88D 109.5
C834 C883 H88E 109.5
H88D C883 H88E 109.5
C834 C883 H88F 109.5
H88D C883 H88F 109.5
H88E C883 H88F 109.5
C837 C885 H88J 109.5
C837 C885 H88K 109.5
H88J C885 H88K 109.5
C837 C885 H88L 109.5
H88J C885 H88L 109.5
H88K C885 H88L 109.5
C837 C891 H89D 109.5
C837 C891 H89E 109.5
H89D C891 H89E 109.5
C837 C891 H89F 109.5
H89D C891 H89F 109.5
H89E C891 H89F 109.5
C832 C896 H89P 109.5
C832 C896 H89Q 109.5
H89P C896 H89Q 109.5
C832 C896 H89R 109.5
H89P C896 H89R 109.5
H89Q C896 H89R 109.5
C837 C897 H89S 109.5
C837 C897 H89T 109.5
H89S C897 H89T 109.5
C837 C897 H89U 109.5
H89S C897 H89U 109.5
H89T C897 H89U 109.5
C847 C898 H89V 109.5
C847 C898 H89W 109.5
H89V C898 H89W 109.5
C847 C898 H89X 109.5
H89V C898 H89X 109.5
H89W C898 H89X 109.5
C880 C907 H90S 109.5
C880 C907 H90T 109.5
H90S C907 H90T 109.5
C880 C907 H90U 109.5
H90S C907 H90U 109.5
H90T C907 H90U 109.5
C880 C908 H90V 109.5
C880 C908 H90W 109.5
H90V C908 H90W 109.5
C880 C908 H90X 109.5
H90V C908 H90X 109.5
H90W C908 H90X 109.5
C880 C914 H91O 109.5
C880 C914 H91P 109.5
H91O C914 H91P 109.5
C880 C914 H91Q 109.5
H91O C914 H91Q 109.5
H91P C914 H91Q 109.5
C821 C930 C877 123.5(8)
C821 C930 H93A 118.3
C877 C930 H93A 118.3
C839 C996 H99A 109.5
C839 C996 H99B 109.5
H99A C996 H99B 109.5
C839 C996 H99C 109.5
H99A C996 H99C 109.5
H99B C996 H99C 109.5
C839 C997 H99D 109.5
C839 C997 H99E 109.5
H99D C997 H99E 109.5
C839 C997 H99F 109.5
H99D C997 H99F 109.5
H99E C997 H99F 109.5

loop_
_geom_bond_atom_site_label_1
_geom_bond_atom_site_label_2
_geom_bond_distance
Ni1 N2 1.825(7)
Ni1 C1 1.882(8)
Ni1 N1 1.895(6)
Ni1 C2 1.904(8)
N1 N2 1.250(7)
N2 N3 1.319(8)
N3 C80 1.417(9)
N4 C2 1.346(8)
N4 C6 1.416(9)
N4 C401 1.455(9)
N5 C2 1.398(8)
N5 C5 1.405(9)
N5 C7 1.483(8)
N6 C1 1.349(8)
N6 C4 1.387(9)
N6 C7 1.427(8)
N7 C1 1.354(8)
N7 C3 1.382(9)
N7 C701 1.514(9)
C3 C4 1.296(9)
C3 C30 1.494(10)
C4 C40 1.513(9)
C5 C6 1.361(10)
C5 C50 1.483(9)
C6 C60 1.482(10)
C7 H7A 0.9900
C7 H7B 0.9900
C30 H30A 0.9800
C30 H30B 0.9800
C30 H30C 0.9800
C40 H40A 0.9800
C40 H40B 0.9800
C40 H40C 0.9800
C50 H50A 0.9800
C50 H50B 0.9800
C50 H50C 0.9800
C60 H60A 0.9800
C60 H60B 0.9800
C60 H60C 0.9800
C80 C85 1.407(9)
C80 C81 1.429(10)
C81 C82 1.372(10)
C81 C841 1.534(10)
C82 C83 1.413(10)
C82 H82B 0.9500
C83 C84 1.329(10)
C83 H83H 0.9500
C84 C85 1.375(10)
C84 H84I 0.9500
C85 C89 1.518(10)
C87 C841 1.535(10)
C87 H87U 0.9800
C87 H87V 0.9800
C87 H87W 0.9800
C88 C841 1.519(11)
C88 H88T 0.9800
C88 H88U 0.9800
C88 H88V 0.9800
C89 C90 1.509(10)
C89 C91 1.525(11)
C89 H8B 1.0000
C90 H91R 0.9800
C90 H91S 0.9800
C90 H91T 0.9800
C91 H91A 0.9800
C91 H91B 0.9800
C91 H91C 0.9800
C401 C404 1.483(13)
C401 C402 1.500(11)
C401 C911 1.531(12)
C402 H40D 0.9800
C402 H40E 0.9800
C402 H40F 0.9800
C404 H40G 0.9800
C404 H40H 0.9800
C404 H40I 0.9800
C701 C702 1.484(10)
C701 C704 1.525(10)
C701 C703 1.555(11)
C702 H70A 0.9800
C702 H70B 0.9800
C702 H70C 0.9800
C703 H70G 0.9800
C703 H70H 0.9800
C703 H70I 0.9800
C704 H70D 0.9800
C704 H70E 0.9800
C704 H70F 0.9800
C841 H84B 1.0000
C911 H91F 0.9800
C911 H91G 0.9800
C911 H91H 0.9800
Ni2 N9 1.831(6)
Ni2 C838 1.870(7)
Ni2 N8 1.880(6)
Ni2 C808 1.911(8)
N8 N9 1.221(7)
N9 N10 1.329(7)
N10 C824 1.421(9)
N11 C838 1.393(8)
N11 C826 1.436(8)
N11 C862 1.506(9)
N12 C838 1.408(8)
N12 C823 1.409(8)
N12 C835 1.465(8)
N13 C808 1.353(8)
N13 C873 1.374(9)
N13 C835 1.425(9)
N14 C808 1.370(9)
N14 C854 1.427(9)
N14 C881 1.479(10)
C823 C826 1.337(8)
C823 C836 1.518(8)
C824 C893 1.398(10)
C824 C842 1.413(9)
C826 C843 1.436(9)
C835 H83B 0.9900
C835 H83C 0.9900
C836 H83D 0.9800
C836 H83E 0.9800
C836 H83F 0.9800
C842 C920 1.392(10)
C842 C857 1.511(11)
C843 H84C 0.9800
C843 H84D 0.9800
C843 H84E 0.9800
C854 C873 1.325(11)
C854 C906 1.475(11)
C857 C917 1.515(11)
C857 C902 1.566(10)
C857 H85I 1.0000
C862 C915 1.435(14)
C862 C895 1.493(10)
C862 C916 1.565(13)
C869 C870 1.383(10)
C869 C920 1.394(11)
C869 H86R 0.9500
C870 C893 1.385(11)
C870 H87A 0.9500
C873 C905 1.514(10)
C881 C899 1.524(10)
C881 C901 1.539(11)
C881 C904 1.552(11)
C893 C910 1.540(11)
C895 H89M 0.9800
C895 H89N 0.9800
C895 H89O 0.9800
C899 H8A 0.9800
C899 H89Y 0.9800
C899 H89Z 0.9800
C901 H90A 0.9800
C901 H90B 0.9800
C901 H90C 0.9800
C902 H90D 0.9800
C902 H90E 0.9800
C902 H90F 0.9800
C904 H90J 0.9800
C904 H90K 0.9800
C904 H90L 0.9800
C905 H90M 0.9800
C905 H90N 0.9800
C905 H90O 0.9800
C906 H90P 0.9800
C906 H90Q 0.9800
C906 H90R 0.9800
C910 C993 1.537(14)
C910 C999 1.554(16)
C910 H91E 1.0000
C915 H91U 0.9800
C915 H91V 0.9800
C915 H91W 0.9800
C916 H91X 0.9800
C916 H91Y 0.9800
C916 H91Z 0.9800
C917 H92A 0.9800
C917 H92B 0.9800
C917 H92C 0.9800
C920 H88S 0.9500
C993 H99M 0.9800
C993 H99N 0.9800
C993 H99O 0.9800
C999 H99J 0.9800
C999 H99K 0.9800
C999 H99L 0.9800
Ni3 N16 1.825(6)
Ni3 N15 1.876(5)
Ni3 C820 1.912(7)
Ni3 C817 1.919(6)
N15 N16 1.229(7)
N16 N17 1.320(7)
N17 C818 1.446(8)
N18 C820 1.383(9)
N18 C888 1.424(9)
N18 C865 1.498(9)
N19 C820 1.337(8)
N19 C858 1.396(8)
N19 C815 1.452(9)
N20 C810 1.382(7)
N20 C817 1.385(8)
N20 C815 1.458(8)
N21 C817 1.358(7)
N21 C811 1.404(7)
N21 C833 1.532(8)
C805 C856 1.379(9)
C805 C818 1.420(8)
C805 C846 1.521(9)
C810 C811 1.312(8)
C810 C864 1.480(8)
C811 C850 1.478(8)
C812 C840 1.379(9)
C812 C818 1.397(9)
C812 C845 1.562(9)
C815 H81C 0.9900
C815 H81D 0.9900
C833 C882 1.469(9)
C833 C861 1.524(9)
C833 C868 1.545(10)
C840 C844 1.377(9)
C840 H84A 0.9500
C844 C856 1.362(9)
C844 H84F 0.9500
C845 C892 1.517(10)
C845 C887 1.539(9)
C845 H84G 1.0000
C846 C991 1.481(9)
C846 C990 1.483(10)
C846 H84H 1.0000
C850 H85A 0.9800
C850 H85B 0.9800
C850 H85C 0.9800
C856 H85H 0.9500
C858 C888 1.314(11)
C858 C890 1.505(10)
C861 H86B 0.9800
C861 H86C 0.9800
C861 H86D 0.9800
C864 H86H 0.9800
C864 H86I 0.9800
C864 H86J 0.9800
C865 C876 1.514(9)
C865 C872 1.529(9)
C865 C913 1.535(10)
C868 H86O 0.9800
C868 H86P 0.9800
C868 H86Q 0.9800
C872 H87E 0.9800
C872 H87F 0.9800
C872 H87G 0.9800
C876 H87K 0.9800
C876 H87L 0.9800
C876 H87M 0.9800
C882 H88A 0.9800
C882 H88B 0.9800
C882 H88C 0.9800
C887 H88P 0.9800
C887 H88Q 0.9800
C887 H88R 0.9800
C888 C912 1.477(11)
C890 H89A 0.9800
C890 H89B 0.9800
C890 H89C 0.9800
C892 H89G 0.9800
C892 H89H 0.9800
C892 H89I 0.9800
C912 H91I 0.9800
C912 H91J 0.9800
C912 H91K 0.9800
C913 H91L 0.9800
C913 H91M 0.9800
C913 H91N 0.9800
C990 H99S 0.9800
C990 H99T 0.9800
C990 H99U 0.9800
C991 H99V 0.9800
C991 H99W 0.9800
C991 H99X 0.9800
Ni4 N27 1.830(6)
Ni4 N26 1.877(5)
Ni4 C825 1.878(7)
Ni4 C802 1.902(6)
N22 C827 1.381(8)
N22 C802 1.411(8)
N22 C829 1.533(8)
N23 C802 1.371(7)
N23 C819 1.405(7)
N23 C804 1.472(8)
N24 C825 1.389(8)
N24 C849 1.406(9)
N24 C804 1.449(8)
N25 C825 1.364(8)
N25 C828 1.416(9)
N25 C853 1.498(8)
N26 N27 1.241(7)
N27 N28 1.296(7)
N28 C803 1.452(8)
C801 C803 1.409(8)
C801 C813 1.437(10)
C801 C822 1.494(9)
C803 C889 1.398(9)
C804 H80A 0.9900
C804 H80B 0.9900
C813 C855 1.360(10)
C813 H81A 0.9500
C814 C998 1.369(13)
C814 C994 1.457(12)
C814 C889 1.511(9)
C814 H81B 1.0000
C819 C827 1.371(9)
C819 C851 1.472(9)
C822 C859 1.521(9)
C822 C884 1.526(8)
C822 H82A 1.0000
C827 C871 1.487(9)
C828 C849 1.340(9)
C828 C886 1.499(10)
C829 C903 1.507(10)
C829 C919 1.507(11)
C829 C863 1.554(10)
C849 C879 1.481(9)
C851 H85D 0.9800
C851 H85E 0.9800
C851 H85F 0.9800
C853 C918 1.477(11)
C853 C894 1.482(11)
C853 C909 1.517(12)
C855 C867 1.380(9)
C855 H85G 0.9500
C859 H85J 0.9800
C859 H85K 0.9800
C859 H85L 0.9800
C863 H86E 0.9800
C863 H86F 0.9800
C863 H86G 0.9800
C867 C889 1.368(10)
C867 H86N 0.9500
C871 H87B 0.9800
C871 H87C 0.9800
C871 H87D 0.9800
C879 H87R 0.9800
C879 H87S 0.9800
C879 H87T 0.9800
C884 H88G 0.9800
C884 H88H 0.9800
C884 H88I 0.9800
C886 H88M 0.9800
C886 H88N 0.9800
C886 H88O 0.9800
C894 H89J 0.9800
C894 H89K 0.9800
C894 H89L 0.9800
C903 H90G 0.9800
C903 H90H 0.9800
C903 H90I 0.9800
C909 H90Y 0.9800
C909 H90Z 0.9800
C909 H91D 0.9800
C918 H92D 0.9800
C918 H92E 0.9800
C918 H92F 0.9800
C919 H92G 0.9800
C919 H92H 0.9800
C919 H92I 0.9800
C994 H99P 0.9800
C994 H99Q 0.9800
C994 H99R 0.9800
C998 H99G 0.9800
C998 H99H 0.9800
C998 H99I 0.9800
Ni5 N34 1.806(5)
Ni5 C800 1.882(6)
Ni5 N33 1.888(6)
Ni5 C809 1.906(7)
N29 C800 1.389(8)
N29 C847 1.411(8)
N29 C880 1.496(10)
N30 C800 1.362(8)
N30 C831 1.396(8)
N30 C806 1.452(8)
N31 C809 1.372(7)
N31 C807 1.401(9)
N31 C806 1.469(8)
N32 C809 1.362(8)
N32 C834 1.400(8)
N32 C837 1.498(8)
N33 N34 1.239(7)
N34 N35 1.341(6)
N35 C830 1.419(9)
C806 H80C 0.9900
C806 H80D 0.9900
C807 C834 1.361(9)
C807 C878 1.499(9)
C816 C860 1.395(10)
C816 C830 1.415(9)
C816 C839 1.550(10)
C821 C930 1.347(10)
C821 C830 1.433(9)
C821 C832 1.532(9)
C831 C847 1.318(10)
C831 C866 1.481(9)
C832 C896 1.510(9)
C832 C875 1.520(9)
C832 H83A 1.0000
C834 C883 1.501(10)
C837 C891 1.484(9)
C837 C885 1.492(11)
C837 C897 1.525(9)
C839 C997 1.501(9)
C839 C996 1.542(10)
C839 H83G 1.0000
C847 C898 1.540(10)
C860 C877 1.376(10)
C860 H86A 0.9500
C866 H86K 0.9800
C866 H86L 0.9800
C866 H86M 0.9800
C875 H87H 0.9800
C875 H87I 0.9800
C875 H87J 0.9800
C877 C930 1.379(10)
C877 H87N 0.9500
C878 H87O 0.9800
C878 H87P 0.9800
C878 H87Q 0.9800
C880 C914 1.502(12)
C880 C907 1.505(10)
C880 C908 1.573(11)
C883 H88D 0.9800
C883 H88E 0.9800
C883 H88F 0.9800
C885 H88J 0.9800
C885 H88K 0.9800
C885 H88L 0.9800
C891 H89D 0.9800
C891 H89E 0.9800
C891 H89F 0.9800
C896 H89P 0.9800
C896 H89Q 0.9800
C896 H89R 0.9800
C897 H89S 0.9800
C897 H89T 0.9800
C897 H89U 0.9800
C898 H89V 0.9800
C898 H89W 0.9800
C898 H89X 0.9800
C907 H90S 0.9800
C907 H90T 0.9800
C907 H90U 0.9800
C908 H90V 0.9800
C908 H90W 0.9800
C908 H90X 0.9800
C914 H91O 0.9800
C914 H91P 0.9800
C914 H91Q 0.9800
C930 H93A 0.9500
C996 H99A 0.9800
C996 H99B 0.9800
C996 H99C 0.9800
C997 H99D 0.9800
C997 H99E 0.9800
C997 H99F 0.9800

loop_
_geom_torsion_atom_site_label_1
_geom_torsion_atom_site_label_2
_geom_torsion_atom_site_label_3
_geom_torsion_atom_site_label_4
_geom_torsion
C1 Ni1 N1 N2 10.5(9)
C2 Ni1 N1 N2 166.1(4)
Ni1 N1 N2 N3 -175.7(8)
C1 Ni1 N2 N1 -175.0(4)
C2 Ni1 N2 N1 -26.1(8)
C1 Ni1 N2 N3 -2.6(13)
N1 Ni1 N2 N3 172.4(15)
C2 Ni1 N2 N3 146.3(11)
N1 N2 N3 C80 169.3(7)
Ni1 N2 N3 C80 -0.9(15)
C4 N6 C1 N7 2.1(9)
C7 N6 C1 N7 -173.4(7)
C4 N6 C1 Ni1 -177.5(6)
C7 N6 C1 Ni1 7.0(10)
C3 N7 C1 N6 -2.5(9)
C701 N7 C1 N6 170.1(7)
C3 N7 C1 Ni1 176.9(8)
C701 N7 C1 Ni1 -10.6(15)
N2 Ni1 C1 N6 111.6(6)
N1 Ni1 C1 N6 104.3(8)
C2 Ni1 C1 N6 -53.2(6)
N2 Ni1 C1 N7 -67.6(12)
N1 Ni1 C1 N7 -75.0(14)
C2 Ni1 C1 N7 127.5(11)
C6 N4 C2 N5 0.9(9)
C401 N4 C2 N5 175.4(7)
C6 N4 C2 Ni1 -170.0(9)
C401 N4 C2 Ni1 4.4(16)
C5 N5 C2 N4 -1.2(9)
C7 N5 C2 N4 178.6(6)
C5 N5 C2 Ni1 173.3(5)
C7 N5 C2 Ni1 -6.9(9)
N2 Ni1 C2 N4 69.6(13)
C1 Ni1 C2 N4 -138.2(11)
N1 Ni1 C2 N4 52.1(12)
N2 Ni1 C2 N5 -100.9(7)
C1 Ni1 C2 N5 51.3(6)
N1 Ni1 C2 N5 -118.4(5)
C1 N7 C3 C4 1.9(10)
C701 N7 C3 C4 -170.4(7)
C1 N7 C3 C30 -175.8(9)
C701 N7 C3 C30 11.9(13)
N7 C3 C4 N6 -0.5(9)
C30 C3 C4 N6 177.2(8)
N7 C3 C4 C40 -178.5(8)
C30 C3 C4 C40 -0.8(16)
C1 N6 C4 C3 -1.1(10)
C7 N6 C4 C3 174.1(7)
C1 N6 C4 C40 177.3(7)
C7 N6 C4 C40 -7.6(12)
C2 N5 C5 C6 1.0(10)
C7 N5 C5 C6 -178.8(7)
C2 N5 C5 C50 -178.1(7)
C7 N5 C5 C50 2.1(13)
N5 C5 C6 N4 -0.4(9)
C50 C5 C6 N4 178.6(9)
N5 C5 C6 C60 179.7(8)
C50 C5 C6 C60 -1.3(16)
C2 N4 C6 C5 -0.4(10)
C401 N4 C6 C5 -174.4(8)
C2 N4 C6 C60 179.5(9)
C401 N4 C6 C60 5.5(15)
C1 N6 C7 N5 52.1(10)
C4 N6 C7 N5 -122.6(8)
C2 N5 C7 N6 -51.8(9)
C5 N5 C7 N6 128.0(8)
N2 N3 C80 C85 -66.2(11)
N2 N3 C80 C81 118.4(8)
C85 C80 C81 C82 -0.7(13)
N3 C80 C81 C82 175.1(8)
C85 C80 C81 C841 -174.0(8)
N3 C80 C81 C841 1.8(12)
C80 C81 C82 C83 2.6(14)
C841 C81 C82 C83 175.8(8)
C81 C82 C83 C84 -3.4(14)
C82 C83 C84 C85 2.3(15)
C83 C84 C85 C80 -0.4(15)
C83 C84 C85 C89 -171.0(9)
N3 C80 C85 C84 -175.8(8)
C81 C80 C85 C84 -0.5(13)
N3 C80 C85 C89 -4.9(13)
C81 C80 C85 C89 170.5(8)
C84 C85 C89 C90 -29.8(12)
C80 C85 C89 C90 159.3(8)
C84 C85 C89 C91 92.6(10)
C80 C85 C89 C91 -78.2(9)
C2 N4 C401 C404 -84.1(10)
C6 N4 C401 C404 89.6(11)
C2 N4 C401 C402 30.1(12)
C6 N4 C401 C402 -156.1(9)
C2 N4 C401 C911 149.9(8)
C6 N4 C401 C911 -36.4(13)
C1 N7 C701 C702 13.9(11)
C3 N7 C701 C702 -174.5(7)
C1 N7 C701 C704 132.6(8)
C3 N7 C701 C704 -55.7(11)
C1 N7 C701 C703 -104.8(9)
C3 N7 C701 C703 66.9(10)
C82 C81 C841 C88 -89.6(10)
C80 C81 C841 C88 83.7(9)
C82 C81 C841 C87 36.1(12)
C80 C81 C841 C87 -150.6(8)
C838 Ni2 N8 N9 -171.6(4)
C808 Ni2 N8 N9 -15.8(10)
Ni2 N8 N9 N10 -179.7(8)
C838 Ni2 N9 N8 14.9(7)
C808 Ni2 N9 N8 173.1(4)
C838 Ni2 N9 N10 -165.7(11)
N8 Ni2 N9 N10 179(100)
C808 Ni2 N9 N10 -7.5(14)
N8 N9 N10 C824 -173.3(8)
Ni2 N9 N10 C824 7.5(17)
C873 N13 C808 N14 1.4(8)
C835 N13 C808 N14 177.5(6)
C873 N13 C808 Ni2 178.7(5)
C835 N13 C808 Ni2 -5.3(8)
C854 N14 C808 N13 -1.5(8)
C881 N14 C808 N13 -179.1(6)
C854 N14 C808 Ni2 -177.3(7)
C881 N14 C808 Ni2 5.1(13)
N9 Ni2 C808 N13 -117.0(5)
C838 Ni2 C808 N13 51.6(5)
N8 Ni2 C808 N13 -105.8(9)
N9 Ni2 C808 N14 58.5(10)
C838 Ni2 C808 N14 -132.9(9)
N8 Ni2 C808 N14 69.7(13)
C838 N12 C823 C826 4.4(9)
C835 N12 C823 C826 176.6(7)
C838 N12 C823 C836 -175.9(7)
C835 N12 C823 C836 -3.6(11)
N9 N10 C824 C893 -124.5(8)
N9 N10 C824 C842 61.5(10)
N12 C823 C826 N11 -2.9(8)
C836 C823 C826 N11 177.4(7)
N12 C823 C826 C843 177.3(7)
C836 C823 C826 C843 -2.4(14)
C838 N11 C826 C823 0.6(9)
C862 N11 C826 C823 -171.5(8)
C838 N11 C826 C843 -179.6(7)
C862 N11 C826 C843 8.3(12)
C808 N13 C835 N12 -54.6(8)
C873 N13 C835 N12 120.8(7)
C838 N12 C835 N13 52.7(8)
C823 N12 C835 N13 -119.2(8)
C826 N11 C838 N12 1.9(8)
C862 N11 C838 N12 174.3(7)
C826 N11 C838 Ni2 173.5(8)
C862 N11 C838 Ni2 -14.2(14)
C823 N12 C838 N11 -3.8(8)
C835 N12 C838 N11 -177.0(6)
C823 N12 C838 Ni2 -178.4(5)
C835 N12 C838 Ni2 8.4(8)
N9 Ni2 C838 N11 -61.6(12)
N8 Ni2 C838 N11 -51.8(11)
C808 Ni2 C838 N11 137.1(10)
N9 Ni2 C838 N12 109.3(6)
N8 Ni2 C838 N12 119.1(6)
C808 Ni2 C838 N12 -52.0(6)
C893 C824 C842 C920 -0.2(12)
N10 C824 C842 C920 173.7(7)
C893 C824 C842 C857 -175.9(8)
N10 C824 C842 C857 -2.0(12)
C808 N14 C854 C873 1.0(10)
C881 N14 C854 C873 178.5(7)
C808 N14 C854 C906 177.4(8)
C881 N14 C854 C906 -5.1(14)
C920 C842 C857 C917 -81.2(10)
C824 C842 C857 C917 94.2(8)
C920 C842 C857 C902 40.0(10)
C824 C842 C857 C902 -144.6(7)
C838 N11 C862 C915 122.7(9)
C826 N11 C862 C915 -65.9(11)
C838 N11 C862 C895 1.1(12)
C826 N11 C862 C895 172.4(7)
C838 N11 C862 C916 -112.2(9)
C826 N11 C862 C916 59.2(11)
C920 C869 C870 C893 0.9(13)
N14 C854 C873 N13 -0.1(9)
C906 C854 C873 N13 -176.2(9)
N14 C854 C873 C905 178.3(8)
C906 C854 C873 C905 2.2(17)
C808 N13 C873 C854 -0.9(10)
C835 N13 C873 C854 -176.5(7)
C808 N13 C873 C905 -179.5(7)
C835 N13 C873 C905 4.9(12)
C808 N14 C881 C899 -113.9(8)
C854 N14 C881 C899 68.9(10)
C808 N14 C881 C901 7.1(10)
C854 N14 C881 C901 -170.1(7)
C808 N14 C881 C904 123.0(8)
C854 N14 C881 C904 -54.3(11)
C869 C870 C893 C824 -1.5(14)
C869 C870 C893 C910 -179.6(9)
C842 C824 C893 C870 1.1(13)
N10 C824 C893 C870 -173.2(8)
C842 C824 C893 C910 179.2(8)
N10 C824 C893 C910 5.0(13)
C870 C893 C910 C993 -28.2(15)
C824 C893 C910 C993 153.6(10)
C870 C893 C910 C999 95.9(11)
C824 C893 C910 C999 -82.3(11)
C824 C842 C920 C869 -0.3(13)
C857 C842 C920 C869 175.3(8)
C870 C869 C920 C842 0.0(13)
C820 Ni3 N15 N16 165.6(5)
C817 Ni3 N15 N16 17.5(9)
Ni3 N15 N16 N17 -175.5(8)
C820 Ni3 N16 N15 -24.7(8)
C817 Ni3 N16 N15 -172.5(4)
N15 Ni3 N16 N17 169.9(17)
C820 Ni3 N16 N17 145.1(13)
C817 Ni3 N16 N17 -2.6(16)
N15 N16 N17 C818 175.7(7)
Ni3 N16 N17 C818 7.9(18)
C817 N20 C810 C811 -1.0(8)
C815 N20 C810 C811 173.9(7)
C817 N20 C810 C864 179.7(7)
C815 N20 C810 C864 -5.4(12)
N20 C810 C811 N21 -0.5(8)
C864 C810 C811 N21 178.7(8)
N20 C810 C811 C850 -179.9(7)
C864 C810 C811 C850 -0.6(14)
C817 N21 C811 C810 1.8(8)
C833 N21 C811 C810 -179.5(7)
C817 N21 C811 C850 -178.8(6)
C833 N21 C811 C850 -0.1(11)
C820 N19 C815 N20 -57.0(9)
C858 N19 C815 N20 124.4(7)
C810 N20 C815 N19 -121.4(7)
C817 N20 C815 N19 53.1(8)
C811 N21 C817 N20 -2.3(8)
C833 N21 C817 N20 179.0(6)
C811 N21 C817 Ni3 177.4(7)
C833 N21 C817 Ni3 -1.4(13)
C810 N20 C817 N21 2.0(8)
C815 N20 C817 N21 -173.3(6)
C810 N20 C817 Ni3 -177.8(5)
C815 N20 C817 Ni3 6.9(8)
N16 Ni3 C817 N21 -67.3(10)
N15 Ni3 C817 N21 -79.8(12)
C820 Ni3 C817 N21 130.3(9)
N16 Ni3 C817 N20 112.4(5)
N15 Ni3 C817 N20 99.8(8)
C820 Ni3 C817 N20 -50.1(6)
C840 C812 C818 C805 -4.9(12)
C845 C812 C818 C805 175.9(7)
C840 C812 C818 N17 -175.4(7)
C845 C812 C818 N17 5.4(12)
C856 C805 C818 C812 3.9(12)
C846 C805 C818 C812 -176.1(7)
C856 C805 C818 N17 175.5(7)
C846 C805 C818 N17 -4.5(11)
N16 N17 C818 C812 -64.5(10)
N16 N17 C818 C805 124.7(7)
C858 N19 C820 N18 -3.3(9)
C815 N19 C820 N18 177.9(6)
C858 N19 C820 Ni3 177.6(5)
C815 N19 C820 Ni3 -1.2(9)
C888 N18 C820 N19 3.0(8)
C865 N18 C820 N19 177.9(6)
C888 N18 C820 Ni3 -178.3(7)
C865 N18 C820 Ni3 -3.5(13)
N16 Ni3 C820 N19 -104.1(7)
N15 Ni3 C820 N19 -120.2(6)
C817 Ni3 C820 N19 48.3(6)
N16 Ni3 C820 N18 77.3(11)
N15 Ni3 C820 N18 61.3(10)
C817 Ni3 C820 N18 -130.3(9)
C817 N21 C833 C882 -134.1(7)
C811 N21 C833 C882 47.3(10)
C817 N21 C833 C861 -15.0(10)
C811 N21 C833 C861 166.5(7)
C817 N21 C833 C868 102.7(7)
C811 N21 C833 C868 -75.9(8)
C818 C812 C840 C844 3.6(13)
C845 C812 C840 C844 -177.3(8)
C812 C840 C844 C856 -1.2(14)
C840 C812 C845 C892 109.6(9)
C818 C812 C845 C892 -71.3(10)
C840 C812 C845 C887 -16.7(11)
C818 C812 C845 C887 162.5(8)
C856 C805 C846 C991 -18.6(12)
C818 C805 C846 C991 161.4(8)
C856 C805 C846 C990 107.9(9)
C818 C805 C846 C990 -72.1(10)
C840 C844 C856 C805 0.3(14)
C818 C805 C856 C844 -1.7(13)
C846 C805 C856 C844 178.3(8)
C820 N19 C858 C888 2.4(10)
C815 N19 C858 C888 -178.9(7)
C820 N19 C858 C890 179.6(7)
C815 N19 C858 C890 -1.7(12)
C820 N18 C865 C876 51.7(9)
C888 N18 C865 C876 -134.7(8)
C820 N18 C865 C872 -69.0(9)
C888 N18 C865 C872 104.6(9)
C820 N18 C865 C913 170.9(7)
C888 N18 C865 C913 -15.5(12)
N19 C858 C888 N18 -0.3(10)
C890 C858 C888 N18 -177.0(9)
N19 C858 C888 C912 176.6(8)
C890 C858 C888 C912 0.0(17)
C820 N18 C888 C858 -1.7(10)
C865 N18 C888 C858 -175.7(8)
C820 N18 C888 C912 -178.5(8)
C865 N18 C888 C912 7.5(14)
C825 Ni4 N26 N27 -171.5(4)
C802 Ni4 N26 N27 -24.7(9)
Ni4 N26 N27 N28 176.6(7)
C825 Ni4 N27 N26 14.3(7)
C802 Ni4 N27 N26 170.2(4)
N26 Ni4 N27 N28 -173.0(16)
C825 Ni4 N27 N28 -158.7(12)
C802 Ni4 N27 N28 -2.8(14)
N26 N27 N28 C803 -178.3(6)
Ni4 N27 N28 C803 -7.0(16)
C819 N23 C802 N22 -0.1(7)
C804 N23 C802 N22 176.2(6)
C819 N23 C802 Ni4 179.9(4)
C804 N23 C802 Ni4 -3.9(8)
C827 N22 C802 N23 0.7(8)
C829 N22 C802 N23 -176.9(6)
C827 N22 C802 Ni4 -179.1(7)
C829 N22 C802 Ni4 3.3(13)
N27 Ni4 C802 N23 -116.0(5)
N26 Ni4 C802 N23 -97.9(9)
C825 Ni4 C802 N23 50.4(5)
N27 Ni4 C802 N22 63.9(9)
N26 Ni4 C802 N22 82.0(11)
C825 Ni4 C802 N22 -129.7(9)
C813 C801 C803 C889 3.6(11)
C822 C801 C803 C889 -170.1(7)
C813 C801 C803 N28 175.5(6)
C822 C801 C803 N28 1.8(11)
N27 N28 C803 C889 -122.6(7)
N27 N28 C803 C801 65.0(9)
C825 N24 C804 N23 54.2(8)
C849 N24 C804 N23 -122.7(7)
C802 N23 C804 N24 -55.1(8)
C819 N23 C804 N24 120.6(7)
C803 C801 C813 C855 0.8(12)
C822 C801 C813 C855 174.6(8)
C802 N23 C819 C827 -0.6(8)
C804 N23 C819 C827 -176.6(6)
C802 N23 C819 C851 -178.2(7)
C804 N23 C819 C851 5.9(11)
C803 C801 C822 C859 90.5(9)
C813 C801 C822 C859 -82.9(8)
C803 C801 C822 C884 -148.5(7)
C813 C801 C822 C884 38.1(10)
C828 N25 C825 N24 -1.2(7)
C853 N25 C825 N24 -177.5(6)
C828 N25 C825 Ni4 177.2(7)
C853 N25 C825 Ni4 1.0(12)
C849 N24 C825 N25 1.9(7)
C804 N24 C825 N25 -175.4(5)
C849 N24 C825 Ni4 -177.1(4)
C804 N24 C825 Ni4 5.6(8)
N27 Ni4 C825 N25 -69.7(10)
N26 Ni4 C825 N25 -60.4(9)
C802 Ni4 C825 N25 130.5(9)
N27 Ni4 C825 N24 108.6(6)
N26 Ni4 C825 N24 117.9(5)
C802 Ni4 C825 N24 -51.2(5)
N23 C819 C827 N22 1.0(8)
C851 C819 C827 N22 178.3(7)
N23 C819 C827 C871 -176.7(7)
C851 C819 C827 C871 0.5(14)
C802 N22 C827 C819 -1.1(9)
C829 N22 C827 C819 176.4(7)
C802 N22 C827 C871 176.5(7)
C829 N22 C827 C871 -6.0(12)
C825 N25 C828 C849 0.1(8)
C853 N25 C828 C849 176.0(7)
C825 N25 C828 C886 179.6(6)
C853 N25 C828 C886 -4.6(12)
C827 N22 C829 C903 -60.7(10)
C802 N22 C829 C903 116.6(7)
C827 N22 C829 C919 61.5(10)
C802 N22 C829 C919 -121.2(8)
C827 N22 C829 C863 -175.1(7)
C802 N22 C829 C863 2.3(11)
N25 C828 C849 N24 1.0(7)
C886 C828 C849 N24 -178.4(6)
N25 C828 C849 C879 -179.1(7)
C886 C828 C849 C879 1.4(13)
C825 N24 C849 C828 -1.9(8)
C804 N24 C849 C828 175.2(6)
C825 N24 C849 C879 178.2(6)
C804 N24 C849 C879 -4.7(10)
C825 N25 C853 C918 86.8(10)
C828 N25 C853 C918 -88.7(10)
C825 N25 C853 C894 -30.1(10)
C828 N25 C853 C894 154.4(7)
C825 N25 C853 C909 -148.2(9)
C828 N25 C853 C909 36.3(12)
C801 C813 C855 C867 -3.1(13)
C813 C855 C867 C889 1.1(13)
C855 C867 C889 C803 3.1(13)
C855 C867 C889 C814 -178.5(7)
C801 C803 C889 C867 -5.6(12)
N28 C803 C889 C867 -177.9(7)
C801 C803 C889 C814 176.0(7)
N28 C803 C889 C814 3.7(10)
C998 C814 C889 C867 69.1(12)
C994 C814 C889 C867 -50.5(14)
C998 C814 C889 C803 -112.5(11)
C994 C814 C889 C803 127.8(11)
C800 Ni5 N33 N34 -164.1(4)
C809 Ni5 N33 N34 -11.1(9)
Ni5 N33 N34 N35 176.6(7)
C800 Ni5 N34 N33 26.7(6)
C809 Ni5 N34 N33 175.4(4)
C800 Ni5 N34 N35 -146.4(11)
N33 Ni5 N34 N35 -173.1(14)
C809 Ni5 N34 N35 2.3(12)
N33 N34 N35 C830 -178.2(6)
Ni5 N34 N35 C830 -6.7(15)
C831 N30 C800 N29 1.9(7)
C806 N30 C800 N29 178.0(6)
C831 N30 C800 Ni5 -173.6(5)
C806 N30 C800 Ni5 2.5(8)
C847 N29 C800 N30 -2.7(7)
C880 N29 C800 N30 176.8(6)
C847 N29 C800 Ni5 170.9(6)
C880 N29 C800 Ni5 -9.6(12)
N34 Ni5 C800 N30 104.9(6)
N33 Ni5 C800 N30 122.2(5)
C809 Ni5 C800 N30 -48.5(5)
N34 Ni5 C800 N29 -68.1(10)
N33 Ni5 C800 N29 -50.8(8)
C809 Ni5 C800 N29 138.5(8)
C800 N30 C806 N31 56.9(8)
C831 N30 C806 N31 -127.6(7)
C809 N31 C806 N30 -56.8(8)
C807 N31 C806 N30 120.7(7)
C809 N31 C807 C834 0.0(8)
C806 N31 C807 C834 -177.6(6)
C809 N31 C807 C878 -177.8(6)
C806 N31 C807 C878 4.5(11)
C834 N32 C809 N31 2.3(7)
C837 N32 C809 N31 -177.2(5)
C834 N32 C809 Ni5 -179.6(6)
C837 N32 C809 Ni5 0.9(12)
C807 N31 C809 N32 -1.4(7)
C806 N31 C809 N32 176.4(5)
C807 N31 C809 Ni5 179.8(4)
C806 N31 C809 Ni5 -2.3(7)
N34 Ni5 C809 N32 67.5(9)
C800 Ni5 C809 N32 -130.1(8)
N33 Ni5 C809 N32 75.6(11)
N34 Ni5 C809 N31 -114.6(5)
C800 Ni5 C809 N31 47.8(5)
N33 Ni5 C809 N31 -106.4(8)
C860 C816 C830 N35 -177.6(6)
C839 C816 C830 N35 1.7(10)
C860 C816 C830 C821 -2.2(11)
C839 C816 C830 C821 177.1(6)
N34 N35 C830 C816 -124.5(6)
N34 N35 C830 C821 60.4(9)
C930 C821 C830 C816 0.6(10)
C832 C821 C830 C816 -169.1(6)
C930 C821 C830 N35 175.5(7)
C832 C821 C830 N35 5.8(10)
C800 N30 C831 C847 -0.4(9)
C806 N30 C831 C847 -176.1(7)
C800 N30 C831 C866 -177.7(6)
C806 N30 C831 C866 6.6(11)
C930 C821 C832 C896 -88.1(9)
C830 C821 C832 C896 81.2(9)
C930 C821 C832 C875 33.4(10)
C830 C821 C832 C875 -157.3(6)
N31 C807 C834 N32 1.4(7)
C878 C807 C834 N32 178.9(7)
N31 C807 C834 C883 -178.3(6)
C878 C807 C834 C883 -0.7(13)
C809 N32 C834 C807 -2.4(8)
C837 N32 C834 C807 177.1(6)
C809 N32 C834 C883 177.2(7)
C837 N32 C834 C883 -3.3(11)
C809 N32 C837 C891 -109.7(8)
C834 N32 C837 C891 70.8(8)
C809 N32 C837 C885 8.7(9)
C834 N32 C837 C885 -170.7(6)
C809 N32 C837 C897 127.1(7)
C834 N32 C837 C897 -52.4(9)
C860 C816 C839 C997 25.7(11)
C830 C816 C839 C997 -153.6(8)
C860 C816 C839 C996 -103.2(8)
C830 C816 C839 C996 77.5(9)
N30 C831 C847 N29 -1.4(9)
C866 C831 C847 N29 175.6(7)
N30 C831 C847 C898 175.2(7)
C866 C831 C847 C898 -7.8(15)
C800 N29 C847 C831 2.7(9)
C880 N29 C847 C831 -176.8(7)
C800 N29 C847 C898 -174.0(7)
C880 N29 C847 C898 6.6(12)
C830 C816 C860 C877 1.1(12)
C839 C816 C860 C877 -178.2(7)
C816 C860 C877 C930 1.6(12)
C800 N29 C880 C914 96.7(9)
C847 N29 C880 C914 -83.9(10)
C800 N29 C880 C907 -23.1(10)
C847 N29 C880 C907 156.3(7)
C800 N29 C880 C908 -140.5(7)
C847 N29 C880 C908 39.0(11)
C830 C821 C930 C877 2.2(12)
C832 C821 C930 C877 171.6(7)
C860 C877 C930 C821 -3.3(12)
